data_4084309
loop_
_publ_author_name
'Hansmann, Max M.'
'Rominger, Frank'
'Boone, Michael P.'
'Stephan, Douglas W.'
'Hashmi, A. Stephen K.'

_publ_section_title
;
 Reactivity of Organogold Compounds with B(C6F5)3: Gold--Boron
 Transmetalation via \s-B/\p-Au Species
;
_journal_issue 17
_journal_name_full Organometallics
_journal_page_first 4461
_journal_paper_doi 10.1021/om5006885
_journal_volume 33
_journal_year 2014
_chemical_formula_sum 'C54 H43 Au B F15 N2'
_chemical_formula_weight 1212.68
_chemical_name_common '7 in manuscript'
_chemical_name_systematic
;
 ?
;
_space_group_crystal_system monoclinic
_space_group_IT_number 4
_space_group_name_Hall 'P 2yb'
_space_group_name_H-M_alt 'P 1 21 1'
_symmetry_space_group_name_Hall 'P 2yb'
_symmetry_space_group_name_H-M 'P 1 21 1'
_atom_sites_solution_hydrogens geom
_audit_creation_method SHELXL-2013
_cell_angle_alpha 90
_cell_angle_beta 92.639(2)
_cell_angle_gamma 90
_cell_formula_units_Z 4
_cell_length_a 13.0216(14)
_cell_length_b 20.233(2)
_cell_length_c 19.342(2)
_cell_measurement_reflns_used 4311
_cell_measurement_temperature 200(2)
_cell_measurement_theta_max 18.21
_cell_measurement_theta_min 2.34
_cell_volume 5090.6(9)
_computing_cell_refinement 'Bruker SAINT'
_computing_data_collection 'Bruker APEX2'
_computing_data_reduction 'Bruker SAINT'
_computing_molecular_graphics 'Bruker SHELXTL'
_computing_publication_material 'Bruker SHELXTL'
_computing_structure_refinement 'SHELXL-2013 (Sheldrick, 2013)'
_computing_structure_solution 'SHELXS-97 (Sheldrick 2008)'
_diffrn_ambient_temperature 200(2)
_diffrn_measured_fraction_theta_full 0.977
_diffrn_measured_fraction_theta_max 1.000
_diffrn_measurement_device_type 'Bruker APEX-II Quazar'
_diffrn_measurement_method '\f and \w scans'
_diffrn_radiation_type MoK\a
_diffrn_radiation_wavelength 0.71073
_diffrn_reflns_av_R_equivalents 0.1112
_diffrn_reflns_av_unetI/netI 0.1527
_diffrn_reflns_Laue_measured_fraction_full 0.977
_diffrn_reflns_Laue_measured_fraction_max 1.000
_diffrn_reflns_limit_h_max 15
_diffrn_reflns_limit_h_min -15
_diffrn_reflns_limit_k_max 24
_diffrn_reflns_limit_k_min -23
_diffrn_reflns_limit_l_max 23
_diffrn_reflns_limit_l_min -22
_diffrn_reflns_number 47559
_diffrn_reflns_point_group_measured_fraction_full 0.972
_diffrn_reflns_point_group_measured_fraction_max 0.995
_diffrn_reflns_theta_full 25.242
_diffrn_reflns_theta_max 25.027
_diffrn_reflns_theta_min 1.054
_diffrn_source 'ImuS microsource'
_exptl_absorpt_coefficient_mu 2.983
_exptl_absorpt_correction_T_max 0.8185
_exptl_absorpt_correction_T_min 0.7153
_exptl_absorpt_correction_type multi-scan
_exptl_absorpt_process_details
;
Sheldrick, G. M. (2008). <i>SADABS</i>. University of G\"ottingen, Germany.
;
_exptl_crystal_colour colourless
_exptl_crystal_density_diffrn 1.582
_exptl_crystal_description polyhedron
_exptl_crystal_F_000 2400
_exptl_crystal_size_max 0.090
_exptl_crystal_size_mid 0.090
_exptl_crystal_size_min 0.090
_refine_diff_density_max 0.772
_refine_diff_density_min -1.431
_refine_diff_density_rms 0.140
_refine_ls_abs_structure_details
;
 Flack x determined using 3988 quotients [(I+)-(I-)]/[(I+)+(I-)]
 (Parsons and Flack (2004), Acta Cryst. A60, s61).
;
_refine_ls_abs_structure_Flack 0.023(7)
_refine_ls_extinction_method none
_refine_ls_goodness_of_fit_ref 1.002
_refine_ls_hydrogen_treatment constr
_refine_ls_matrix_type full
_refine_ls_number_parameters 1317
_refine_ls_number_reflns 17927
_refine_ls_number_restraints 1219
_refine_ls_restrained_S_all 0.988
_refine_ls_R_factor_all 0.1109
_refine_ls_R_factor_gt 0.0596
_refine_ls_shift/su_max 0.000
_refine_ls_shift/su_mean 0.000
_refine_ls_structure_factor_coef Fsqd
_refine_ls_weighting_details 'w=1/[\s^2^(Fo^2^)] where P=(Fo^2^+2Fc^2^)/3'
_refine_ls_weighting_scheme calc
_refine_ls_wR_factor_gt 0.0976
_refine_ls_wR_factor_ref 0.1185
_reflns_Friedel_coverage 0.930
_reflns_Friedel_fraction_full 0.967
_reflns_Friedel_fraction_max 0.990
_reflns_number_gt 11680
_reflns_number_total 17927
_reflns_threshold_expression 'I > 2\s(I)'
_cod_data_source_file om5006885_si_002.cif
_cod_data_source_block mah25
_cod_original_cell_volume 5090.5(9)
_cod_database_code 4084309
_shelx_space_group_comment
;
The symmetry employed for this shelxl refinement is uniquely defined
by the following loop, which should always be used as a source of
symmetry information in preference to the above space-group names.
They are only intended as comments.
;
_shelx_estimated_absorpt_t_min 0.775
_shelx_estimated_absorpt_t_max 0.775
_shelxl_version_number 2013-4

loop_
_space_group_symop_operation_xyz
'x, y, z'
'-x, y+1/2, -z'

loop_
_atom_site_label
_atom_site_type_symbol
_atom_site_fract_x
_atom_site_fract_y
_atom_site_fract_z
_atom_site_U_iso_or_equiv
_atom_site_adp_type
_atom_site_occupancy
_atom_site_site_symmetry_order
_atom_site_calc_flag
_atom_site_refinement_flags_posn
_atom_site_refinement_flags_adp
Au1_1 Au 0.87547(4) 0.25520(3) 0.98633(3) 0.03416(18) Uani 1 1 d . U
C1_1 C 0.9492(12) 0.1774(8) 1.0283(9) 0.033(4) Uani 1 1 d . U
B1_1 B 0.6580(14) 0.3568(10) 0.9760(12) 0.037(4) Uani 1 1 d . U
N2_1 N 0.9167(11) 0.1259(7) 1.0629(8) 0.044(4) Uani 1 1 d . U
C3_1 C 0.9922(15) 0.0830(9) 1.0816(10) 0.051(5) Uani 1 1 d . U
H3_1 H 0.9848 0.0422 1.1052 0.062 Uiso 1 1 calc R U
C4_1 C 1.0797(15) 0.1093(9) 1.0604(10) 0.052(5) Uani 1 1 d . U
H4_1 H 1.1469 0.0916 1.0677 0.062 Uiso 1 1 calc R U
N5_1 N 1.0539(10) 0.1664(6) 1.0265(7) 0.036(3) Uani 1 1 d . U
C6_1 C 0.7745(12) 0.3391(8) 0.9519(9) 0.032(4) Uani 1 1 d . U
C7_1 C 0.8539(12) 0.3430(8) 0.9201(9) 0.035(4) Uani 1 1 d . U
C11_1 C 0.8070(17) 0.1144(10) 1.0718(13) 0.061(5) Uani 1 1 d . U
C12_1 C 0.7569(18) 0.0730(11) 1.0217(14) 0.077(6) Uani 1 1 d . U
C13_1 C 0.653(2) 0.0575(14) 1.0335(17) 0.103(8) Uani 1 1 d . U
H13_1 H 0.6146 0.0287 1.0032 0.124 Uiso 1 1 calc R U
C14_1 C 0.610(2) 0.0844(14) 1.0886(18) 0.101(8) Uani 1 1 d . U
H14_1 H 0.5392 0.0758 1.0938 0.121 Uiso 1 1 calc R U
C15_1 C 0.658(2) 0.1225(14) 1.1372(16) 0.103(8) Uani 1 1 d . U
H15_1 H 0.6223 0.1373 1.1762 0.123 Uiso 1 1 calc R U
C16_1 C 0.761(2) 0.1396(13) 1.1286(15) 0.087(6) Uani 1 1 d . U
C17_1 C 0.804(2) 0.0522(12) 0.9565(16) 0.103(7) Uani 1 1 d . U
H17_1 H 0.8795 0.0582 0.9637 0.123 Uiso 1 1 calc R U
C19_1 C 0.824(2) 0.1830(14) 1.1782(14) 0.099(7) Uani 1 1 d . U
H19_1 H 0.8750 0.2074 1.1507 0.119 Uiso 1 1 calc R U
C21_1 C 1.1266(12) 0.2124(8) 0.9981(10) 0.038(4) Uani 1 1 d . U
C22_1 C 1.1726(12) 0.2593(10) 1.0443(10) 0.051(4) Uani 1 1 d . U
C23_1 C 1.2432(17) 0.2987(11) 1.0180(14) 0.073(6) Uani 1 1 d . U
H23_1 H 1.2762 0.3312 1.0468 0.088 Uiso 1 1 calc R U
C24_1 C 1.2689(16) 0.2933(12) 0.9510(14) 0.078(6) Uani 1 1 d . U
H24_1 H 1.3199 0.3219 0.9342 0.093 Uiso 1 1 calc R U
C25_1 C 1.2228(14) 0.2471(13) 0.9064(12) 0.076(5) Uani 1 1 d . U
H25_1 H 1.2433 0.2440 0.8600 0.091 Uiso 1 1 calc R U
C26_1 C 1.1478(14) 0.2060(10) 0.9291(11) 0.052(4) Uani 1 1 d . U
C27_1 C 1.1441(16) 0.2609(13) 1.1195(11) 0.077(6) Uani 1 1 d . U
H27_1 H 1.0985 0.2219 1.1266 0.093 Uiso 1 1 calc R U
C29_1 C 1.1034(16) 0.1523(10) 0.8825(11) 0.061(5) Uani 1 1 d . U
H29_1 H 1.0483 0.1309 0.9091 0.074 Uiso 1 1 calc R U
C171_1 C 0.785(3) -0.0247(12) 0.9446(17) 0.142(12) Uani 1 1 d . U
H17A_1 H 0.8116 -0.0493 0.9851 0.212 Uiso 1 1 calc R U
H17B_1 H 0.8198 -0.0392 0.9035 0.212 Uiso 1 1 calc R U
H17C_1 H 0.7107 -0.0331 0.9379 0.212 Uiso 1 1 calc R U
C172_1 C 0.771(2) 0.0936(13) 0.8963(14) 0.112(9) Uani 1 1 d . U
H17D_1 H 0.8074 0.0793 0.8556 0.167 Uiso 1 1 calc R U
H17E_1 H 0.7875 0.1399 0.9064 0.167 Uiso 1 1 calc R U
H17F_1 H 0.6968 0.0889 0.8870 0.167 Uiso 1 1 calc R U
C191_1 C 0.883(2) 0.1449(16) 1.2354(14) 0.131(10) Uani 1 1 d . U
H19A_1 H 0.9229 0.1760 1.2650 0.196 Uiso 1 1 calc R U
H19B_1 H 0.9303 0.1136 1.2146 0.196 Uiso 1 1 calc R U
H19C_1 H 0.8349 0.1207 1.2633 0.196 Uiso 1 1 calc R U
C192_1 C 0.757(2) 0.2341(17) 1.2130(14) 0.140(10) Uani 1 1 d . U
H19D_1 H 0.8007 0.2611 1.2448 0.210 Uiso 1 1 calc R U
H19E_1 H 0.7050 0.2115 1.2390 0.210 Uiso 1 1 calc R U
H19F_1 H 0.7240 0.2626 1.1777 0.210 Uiso 1 1 calc R U
C271_1 C 1.2317(19) 0.2548(18) 1.1699(13) 0.140(11) Uani 1 1 d . U
H27A_1 H 1.2068 0.2562 1.2169 0.211 Uiso 1 1 calc R U
H27B_1 H 1.2796 0.2915 1.1636 0.211 Uiso 1 1 calc R U
H27C_1 H 1.2671 0.2128 1.1627 0.211 Uiso 1 1 calc R U
C272_1 C 1.0806(17) 0.3222(12) 1.1327(13) 0.089(8) Uani 1 1 d . U
H27D_1 H 1.0617 0.3227 1.1811 0.134 Uiso 1 1 calc R U
H27E_1 H 1.0182 0.3217 1.1024 0.134 Uiso 1 1 calc R U
H27F_1 H 1.1211 0.3617 1.1230 0.134 Uiso 1 1 calc R U
C291_1 C 1.177(2) 0.0980(14) 0.8666(16) 0.141(13) Uani 1 1 d . U
H29A_1 H 1.1422 0.0652 0.8366 0.212 Uiso 1 1 calc R U
H29B_1 H 1.2017 0.0768 0.9098 0.212 Uiso 1 1 calc R U
H29C_1 H 1.2356 0.1166 0.8430 0.212 Uiso 1 1 calc R U
C292_1 C 1.050(2) 0.1778(13) 0.8166(13) 0.107(9) Uani 1 1 d . U
H29D_1 H 1.0234 0.1404 0.7890 0.160 Uiso 1 1 calc R U
H29E_1 H 1.0991 0.2028 0.7899 0.160 Uiso 1 1 calc R U
H29F_1 H 0.9929 0.2067 0.8282 0.160 Uiso 1 1 calc R U
C31_1 C 0.9374(12) 0.3614(8) 0.8805(10) 0.035(4) Uani 1 1 d . U
C32_1 C 0.9371(15) 0.3472(9) 0.8106(10) 0.053(5) Uani 1 1 d . U
H32_1 H 0.8790 0.3256 0.7893 0.063 Uiso 1 1 calc R U
C33_1 C 1.0192(17) 0.3635(10) 0.7703(11) 0.069(6) Uani 1 1 d . U
H33_1 H 1.0195 0.3500 0.7233 0.083 Uiso 1 1 calc R U
C34_1 C 1.1004(16) 0.3996(10) 0.7993(12) 0.059(5) Uani 1 1 d . U
C35_1 C 1.1000(15) 0.4136(10) 0.8668(12) 0.062(6) Uani 1 1 d . U
H35_1 H 1.1564 0.4376 0.8869 0.074 Uiso 1 1 calc R U
C36_1 C 1.0212(13) 0.3948(9) 0.9095(11) 0.051(5) Uani 1 1 d . U
H36_1 H 1.0253 0.4049 0.9575 0.061 Uiso 1 1 calc R U
C38_1 C 1.1874(18) 0.4206(12) 0.7543(13) 0.098(8) Uani 1 1 d . U
H38A_1 H 1.1763 0.4018 0.7079 0.147 Uiso 1 1 calc R U
H38B_1 H 1.2530 0.4047 0.7749 0.147 Uiso 1 1 calc R U
H38C_1 H 1.1889 0.4690 0.7511 0.147 Uiso 1 1 calc R U
C41_1 C 0.5890(12) 0.2889(9) 0.9727(11) 0.040(4) Uani 1 1 d . U
C42_1 C 0.5341(13) 0.2638(10) 1.0301(11) 0.053(4) Uani 1 1 d . U
F42_1 F 0.5349(9) 0.2951(5) 1.0900(6) 0.066(3) Uani 1 1 d . U
C43_1 C 0.4771(16) 0.2059(11) 1.0251(15) 0.072(6) Uani 1 1 d . U
F43_1 F 0.4231(9) 0.1858(6) 1.0780(8) 0.091(4) Uani 1 1 d . U
C44_1 C 0.4700(14) 0.1725(10) 0.9628(14) 0.066(5) Uani 1 1 d . U
F44_1 F 0.4152(10) 0.1158(6) 0.9605(8) 0.103(5) Uani 1 1 d . U
C45_1 C 0.5219(16) 0.1929(11) 0.9091(14) 0.069(5) Uani 1 1 d . U
F45_1 F 0.5176(9) 0.1601(6) 0.8490(8) 0.093(4) Uani 1 1 d . U
C46_1 C 0.5835(12) 0.2476(12) 0.9151(10) 0.054(4) Uani 1 1 d . U
F46_1 F 0.6303(8) 0.2675(5) 0.8581(6) 0.069(3) Uani 1 1 d . U
C51_1 C 0.6213(12) 0.4114(8) 0.9151(9) 0.032(4) Uani 1 1 d . U
C52_1 C 0.6797(12) 0.4674(8) 0.9048(9) 0.036(4) Uani 1 1 d . U
F52_1 F 0.7662(7) 0.4792(5) 0.9478(6) 0.052(3) Uani 1 1 d . U
C53_1 C 0.6609(13) 0.5160(8) 0.8553(9) 0.036(4) Uani 1 1 d . U
F53_1 F 0.7206(8) 0.5687(5) 0.8504(6) 0.062(3) Uani 1 1 d . U
C54_1 C 0.5771(13) 0.5088(9) 0.8114(9) 0.037(4) Uani 1 1 d . U
F54_1 F 0.5544(8) 0.5537(6) 0.7629(6) 0.064(3) Uani 1 1 d . U
C55_1 C 0.5122(13) 0.4567(9) 0.8192(10) 0.042(4) Uani 1 1 d . U
F55_1 F 0.4283(8) 0.4487(6) 0.7762(6) 0.064(3) Uani 1 1 d . U
C56_1 C 0.5361(12) 0.4083(8) 0.8688(9) 0.035(4) Uani 1 1 d . U
F56_1 F 0.4667(7) 0.3590(5) 0.8723(6) 0.052(3) Uani 1 1 d . U
C61_1 C 0.6592(13) 0.3949(8) 1.0495(10) 0.038(4) Uani 1 1 d . U
C62_1 C 0.7378(15) 0.3993(10) 1.0997(11) 0.054(5) Uani 1 1 d . U
F62_1 F 0.8269(9) 0.3653(7) 1.0898(7) 0.086(5) Uani 1 1 d . U
C63_1 C 0.7349(17) 0.4327(11) 1.1594(12) 0.064(6) Uani 1 1 d . U
F63_1 F 0.8136(10) 0.4329(7) 1.2046(7) 0.102(5) Uani 1 1 d . U
C64_1 C 0.6491(17) 0.4686(10) 1.1729(11) 0.058(5) Uani 1 1 d . U
F64_1 F 0.6444(11) 0.5035(7) 1.2314(7) 0.089(4) Uani 1 1 d . U
C65_1 C 0.5661(17) 0.4690(10) 1.1271(11) 0.058(5) Uani 1 1 d . U
F65_1 F 0.4790(10) 0.5012(7) 1.1388(7) 0.087(4) Uani 1 1 d . U
F66_1 F 0.4874(8) 0.4289(6) 1.0235(6) 0.065(3) Uani 1 1 d . U
C66_1 C 0.5737(14) 0.4324(9) 1.0673(10) 0.044(4) Uani 1 1 d . U
Au1_2 Au 0.60482(4) 0.24379(3) 0.49321(3) 0.03372(18) Uani 1 1 d . U
C1_2 C 0.5280(12) 0.1660(8) 0.5264(9) 0.031(4) Uani 1 1 d . U
N2_2 N 0.5641(10) 0.1054(6) 0.5465(8) 0.038(3) Uani 1 1 d . U
C3_2 C 0.4841(14) 0.0643(9) 0.5648(10) 0.044(5) Uani 1 1 d . U
H3_2 H 0.4899 0.0198 0.5801 0.053 Uiso 1 1 calc R U
C4_2 C 0.3985(14) 0.0990(9) 0.5567(11) 0.053(6) Uani 1 1 d . U
H4_2 H 0.3310 0.0841 0.5652 0.063 Uiso 1 1 calc R U
N5_2 N 0.4252(10) 0.1607(6) 0.5338(7) 0.035(3) Uani 1 1 d . U
C6_2 C 0.7107(12) 0.3257(8) 0.4667(9) 0.032(4) Uani 1 1 d . U
C7_2 C 0.6295(13) 0.3345(8) 0.4348(10) 0.039(4) Uani 1 1 d . U
C11_2 C 0.6693(13) 0.0837(8) 0.5461(10) 0.039(4) Uani 1 1 d . U
C12_2 C 0.7341(17) 0.0976(11) 0.6025(12) 0.057(5) Uani 1 1 d . U
C13_2 C 0.8315(16) 0.0684(11) 0.6036(11) 0.063(6) Uani 1 1 d . U
H13_2 H 0.8782 0.0749 0.6422 0.075 Uiso 1 1 calc R U
C14_2 C 0.8586(16) 0.0312(11) 0.5500(12) 0.064(6) Uani 1 1 d . U
H14_2 H 0.9238 0.0100 0.5530 0.077 Uiso 1 1 calc R U
C15_2 C 0.7993(15) 0.0223(9) 0.4926(11) 0.054(5) Uani 1 1 d . U
H15_2 H 0.8235 -0.0021 0.4547 0.065 Uiso 1 1 calc R U
C16_2 C 0.7012(14) 0.0496(8) 0.4895(10) 0.045(4) Uani 1 1 d . U
C17_2 C 0.7002(17) 0.1390(12) 0.6633(12) 0.071(6) Uani 1 1 d . U
H17_2 H 0.6409 0.1650 0.6429 0.085 Uiso 1 1 calc R U
C19_2 C 0.6298(16) 0.0425(9) 0.4231(11) 0.058(5) Uani 1 1 d . U
H19_2 H 0.5622 0.0628 0.4332 0.069 Uiso 1 1 calc R U
C21_2 C 0.3515(12) 0.2153(8) 0.5211(10) 0.035(4) Uani 1 1 d . U
C22_2 C 0.3024(13) 0.2207(8) 0.4574(10) 0.037(4) Uani 1 1 d . U
C23_2 C 0.2304(12) 0.2714(8) 0.4520(10) 0.046(4) Uani 1 1 d . U
H23_2 H 0.1931 0.2779 0.4091 0.055 Uiso 1 1 calc R U
C24_2 C 0.2119(15) 0.3117(10) 0.5053(11) 0.058(6) Uani 1 1 d . U
H24_2 H 0.1617 0.3455 0.4986 0.070 Uiso 1 1 calc R U
C25_2 C 0.2608(14) 0.3062(9) 0.5672(11) 0.054(5) Uani 1 1 d . U
H25_2 H 0.2464 0.3361 0.6033 0.065 Uiso 1 1 calc R U
C26_2 C 0.3345(10) 0.2555(10) 0.5784(9) 0.041(3) Uani 1 1 d . U
C27_2 C 0.3243(13) 0.1754(9) 0.3983(10) 0.048(4) Uani 1 1 d . U
H27_2 H 0.3705 0.1396 0.4172 0.057 Uiso 1 1 calc R U
C29_2 C 0.3879(12) 0.2461(12) 0.6492(8) 0.052(4) Uani 1 1 d . U
H29_2 H 0.4391 0.2098 0.6445 0.063 Uiso 1 1 calc R U
C171_2 C 0.656(3) 0.1031(17) 0.7172(18) 0.180(17) Uani 1 1 d . U
H17A_2 H 0.6074 0.0706 0.6973 0.270 Uiso 1 1 calc R U
H17B_2 H 0.6203 0.1335 0.7471 0.270 Uiso 1 1 calc R U
H17C_2 H 0.7106 0.0801 0.7444 0.270 Uiso 1 1 calc R U
C172_2 C 0.775(2) 0.1911(13) 0.6873(14) 0.119(10) Uani 1 1 d . U
H17D_2 H 0.8015 0.2139 0.6472 0.179 Uiso 1 1 calc R U
H17E_2 H 0.8320 0.1706 0.7142 0.179 Uiso 1 1 calc R U
H17F_2 H 0.7403 0.2231 0.7164 0.179 Uiso 1 1 calc R U
C191_2 C 0.609(2) -0.0298(11) 0.4023(13) 0.105(9) Uani 1 1 d . U
H19A_2 H 0.5801 -0.0534 0.4410 0.157 Uiso 1 1 calc R U
H19B_2 H 0.6741 -0.0508 0.3905 0.157 Uiso 1 1 calc R U
H19C_2 H 0.5608 -0.0312 0.3621 0.157 Uiso 1 1 calc R U
C192_2 C 0.6719(17) 0.0797(12) 0.3638(11) 0.082(7) Uani 1 1 d . U
H19D_2 H 0.6251 0.0750 0.3229 0.123 Uiso 1 1 calc R U
H19E_2 H 0.7396 0.0620 0.3537 0.123 Uiso 1 1 calc R U
H19F_2 H 0.6784 0.1266 0.3760 0.123 Uiso 1 1 calc R U
C271_2 C 0.2287(19) 0.1423(13) 0.3667(14) 0.110(10) Uani 1 1 d . U
H27A_2 H 0.1916 0.1203 0.4032 0.165 Uiso 1 1 calc R U
H27B_2 H 0.2485 0.1096 0.3325 0.165 Uiso 1 1 calc R U
H27C_2 H 0.1841 0.1757 0.3441 0.165 Uiso 1 1 calc R U
C272_2 C 0.3794(17) 0.2096(10) 0.3426(11) 0.073(7) Uani 1 1 d . U
H27D_2 H 0.3925 0.1781 0.3055 0.109 Uiso 1 1 calc R U
H27E_2 H 0.4449 0.2271 0.3618 0.109 Uiso 1 1 calc R U
H27F_2 H 0.3371 0.2460 0.3239 0.109 Uiso 1 1 calc R U
C291_2 C 0.3118(17) 0.2228(12) 0.7030(11) 0.093(8) Uani 1 1 d . U
H29A_2 H 0.2745 0.1838 0.6852 0.139 Uiso 1 1 calc R U
H29B_2 H 0.2628 0.2582 0.7116 0.139 Uiso 1 1 calc R U
H29C_2 H 0.3498 0.2114 0.7462 0.139 Uiso 1 1 calc R U
C292_2 C 0.4456(17) 0.3043(11) 0.6748(12) 0.072(6) Uani 1 1 d . U
H29D_2 H 0.4784 0.2945 0.7202 0.109 Uiso 1 1 calc R U
H29E_2 H 0.3984 0.3417 0.6789 0.109 Uiso 1 1 calc R U
H29F_2 H 0.4983 0.3156 0.6422 0.109 Uiso 1 1 calc R U
C31_2 C 0.5453(13) 0.3570(8) 0.3876(11) 0.044(4) Uani 1 1 d . U
C32_2 C 0.4515(13) 0.3799(9) 0.4144(11) 0.050(5) Uani 1 1 d . U
H32_2 H 0.4424 0.3798 0.4629 0.060 Uiso 1 1 calc R U
C33_2 C 0.3743(15) 0.4021(9) 0.3692(12) 0.060(5) Uani 1 1 d . U
H33_2 H 0.3123 0.4179 0.3873 0.072 Uiso 1 1 calc R U
C34_2 C 0.3840(17) 0.4022(10) 0.2983(14) 0.070(6) Uani 1 1 d . U
C35_2 C 0.4740(16) 0.3787(11) 0.2726(12) 0.074(6) Uani 1 1 d . U
H35_2 H 0.4809 0.3770 0.2239 0.089 Uiso 1 1 calc R U
C36_2 C 0.5562(16) 0.3571(10) 0.3172(12) 0.065(5) Uani 1 1 d . U
H36_2 H 0.6186 0.3426 0.2987 0.078 Uiso 1 1 calc R U
C38_2 C 0.2972(16) 0.4244(12) 0.2499(13) 0.096(8) Uani 1 1 d . U
H38A_2 H 0.3248 0.4390 0.2062 0.145 Uiso 1 1 calc R U
H38B_2 H 0.2606 0.4611 0.2709 0.145 Uiso 1 1 calc R U
H38C_2 H 0.2496 0.3875 0.2410 0.145 Uiso 1 1 calc R U
B1_2 B 0.8281(15) 0.3401(10) 0.4930(11) 0.035(4) Uani 1 1 d . U
C41_2 C 0.8924(12) 0.2706(8) 0.5025(9) 0.037(4) Uani 1 1 d . U
C42_2 C 0.8908(13) 0.2241(8) 0.4517(10) 0.040(4) Uani 1 1 d . U
F42_2 F 0.8293(8) 0.2346(5) 0.3936(5) 0.063(3) Uani 1 1 d . U
C43_2 C 0.9482(16) 0.1673(10) 0.4517(12) 0.058(6) Uani 1 1 d . U
F43_2 F 0.9408(11) 0.1251(6) 0.3988(8) 0.084(5) Uani 1 1 d . U
C44_2 C 1.0134(15) 0.1540(9) 0.5071(11) 0.051(5) Uani 1 1 d . U
F44_2 F 1.0694(9) 0.0979(5) 0.5091(7) 0.071(4) Uani 1 1 d . U
C45_2 C 1.0176(15) 0.1971(9) 0.5609(11) 0.052(5) Uani 1 1 d . U
F45_2 F 1.0801(9) 0.1848(5) 0.6170(6) 0.074(4) Uani 1 1 d . U
C46_2 C 0.9609(11) 0.2543(10) 0.5577(8) 0.040(4) Uani 1 1 d . U
F46_2 F 0.9736(9) 0.2938(5) 0.6130(6) 0.063(3) Uani 1 1 d . U
C51_2 C 0.8688(12) 0.3871(8) 0.4303(9) 0.032(3) Uani 1 1 d . U
F51_2 F 0.7402(8) 0.4669(5) 0.4520(5) 0.047(3) Uani 1 1 d . U
C52_2 C 0.8236(12) 0.4473(8) 0.4139(9) 0.034(4) Uani 1 1 d . U
F52_2 F 0.8006(8) 0.5490(5) 0.3544(6) 0.058(3) Uani 1 1 d . U
C53_2 C 0.8516(13) 0.4925(9) 0.3659(9) 0.039(4) Uani 1 1 d . U
F53_2 F 0.9637(9) 0.5194(6) 0.2778(6) 0.065(3) Uani 1 1 d . U
C54_2 C 0.9317(15) 0.4766(10) 0.3257(10) 0.050(5) Uani 1 1 d . U
F54_2 F 1.0646(8) 0.4029(6) 0.3001(6) 0.075(4) Uani 1 1 d . U
C55_2 C 0.9821(13) 0.4204(9) 0.3386(9) 0.043(4) Uani 1 1 d . U
F55_2 F 1.0099(7) 0.3211(5) 0.3966(5) 0.055(3) Uani 1 1 d . U
C56_2 C 0.9521(14) 0.3765(9) 0.3886(11) 0.039(4) Uani 1 1 d . U
C61_2 C 0.8296(13) 0.3855(8) 0.5645(10) 0.040(4) Uani 1 1 d . U
C62_2 C 0.9133(15) 0.4271(9) 0.5821(10) 0.044(4) Uani 1 1 d . U
F62_2 F 0.9973(9) 0.4256(6) 0.5430(6) 0.067(3) Uani 1 1 d . U
C63_2 C 0.9183(18) 0.4659(9) 0.6396(11) 0.060(5) Uani 1 1 d . U
F63_2 F 1.0041(11) 0.5030(6) 0.6541(7) 0.092(5) Uani 1 1 d . U
C64_2 C 0.842(2) 0.4674(11) 0.6839(12) 0.072(6) Uani 1 1 d . U
F64_2 F 0.8476(13) 0.5027(8) 0.7417(8) 0.119(5) Uani 1 1 d . U
C65_2 C 0.762(2) 0.4275(14) 0.6690(14) 0.097(9) Uani 1 1 d . U
F65_2 F 0.6832(14) 0.4246(11) 0.7136(9) 0.162(9) Uani 1 1 d . U
C66_2 C 0.7564(18) 0.3873(12) 0.6128(13) 0.069(7) Uani 1 1 d . U
F66_2 F 0.6736(11) 0.3483(9) 0.6029(8) 0.135(7) Uani 1 1 d . U

loop_
_atom_site_aniso_label
_atom_site_aniso_U_11
_atom_site_aniso_U_22
_atom_site_aniso_U_33
_atom_site_aniso_U_23
_atom_site_aniso_U_13
_atom_site_aniso_U_12
Au1_1 0.0290(3) 0.0326(4) 0.0407(4) 0.0056(4) 0.0004(3) 0.0003(3)
C1_1 0.033(6) 0.028(7) 0.037(10) 0.002(6) -0.003(6) -0.006(5)
B1_1 0.021(7) 0.039(7) 0.050(8) -0.001(5) -0.003(5) -0.002(5)
N2_1 0.043(6) 0.035(7) 0.054(10) 0.019(6) -0.011(6) -0.006(5)
C3_1 0.057(8) 0.040(8) 0.055(12) 0.016(8) -0.021(7) 0.001(6)
C4_1 0.051(8) 0.041(9) 0.061(13) 0.010(8) -0.012(8) 0.006(6)
N5_1 0.034(6) 0.032(6) 0.043(8) 0.003(6) 0.000(5) 0.006(4)
C6_1 0.026(6) 0.031(8) 0.038(9) -0.001(7) -0.006(5) -0.003(5)
C7_1 0.029(7) 0.037(9) 0.039(9) 0.005(7) -0.001(6) -0.001(6)
C11_1 0.045(8) 0.059(10) 0.079(11) 0.048(8) -0.009(7) -0.013(6)
C12_1 0.058(10) 0.067(12) 0.103(12) 0.035(9) -0.025(8) -0.023(8)
C13_1 0.067(11) 0.094(17) 0.146(18) 0.043(13) -0.014(10) -0.028(10)
C14_1 0.071(14) 0.096(18) 0.134(18) 0.061(13) -0.008(11) -0.013(11)
C15_1 0.080(12) 0.115(18) 0.113(17) 0.061(12) 0.009(10) -0.016(10)
C16_1 0.074(11) 0.102(14) 0.085(12) 0.039(10) 0.010(8) -0.008(9)
C17_1 0.109(17) 0.076(13) 0.122(14) 0.015(10) -0.007(11) -0.023(11)
C19_1 0.086(14) 0.137(17) 0.075(13) 0.020(11) 0.022(10) -0.015(11)
C21_1 0.025(7) 0.031(7) 0.057(8) 0.002(6) 0.003(6) 0.009(5)
C22_1 0.039(8) 0.036(9) 0.077(8) -0.006(8) -0.004(6) 0.004(7)
C23_1 0.058(12) 0.050(11) 0.112(13) 0.003(9) 0.010(9) 0.001(9)
C24_1 0.038(11) 0.077(13) 0.118(13) 0.008(10) 0.014(10) 0.015(9)
C25_1 0.058(10) 0.073(12) 0.098(12) 0.009(10) 0.030(9) 0.007(10)
C26_1 0.044(9) 0.056(10) 0.058(8) 0.005(7) 0.010(7) 0.021(7)
C27_1 0.083(12) 0.075(14) 0.073(9) -0.011(10) 0.001(8) 0.004(10)
C29_1 0.071(12) 0.060(11) 0.054(10) -0.004(8) 0.005(9) 0.021(8)
C171_1 0.20(3) 0.068(13) 0.16(2) 0.014(12) -0.05(2) -0.010(12)
C172_1 0.15(3) 0.077(16) 0.110(16) 0.009(12) -0.010(15) -0.005(15)
C191_1 0.115(19) 0.20(3) 0.082(16) 0.029(16) 0.022(14) 0.020(17)
C192_1 0.13(2) 0.19(2) 0.103(18) 0.004(16) 0.015(15) 0.029(17)
C271_1 0.136(17) 0.18(3) 0.104(15) -0.043(18) -0.034(13) 0.07(2)
C272_1 0.068(14) 0.095(15) 0.104(18) -0.035(13) -0.001(12) 0.007(11)
C291_1 0.14(2) 0.129(18) 0.15(3) -0.058(18) -0.034(19) 0.085(18)
C292_1 0.13(2) 0.12(2) 0.072(13) -0.008(13) -0.018(13) 0.045(16)
C31_1 0.032(7) 0.032(9) 0.040(8) 0.008(6) 0.001(6) 0.001(6)
C32_1 0.060(10) 0.061(12) 0.038(8) 0.006(8) 0.003(7) -0.009(8)
C33_1 0.083(11) 0.078(14) 0.047(10) 0.004(9) 0.024(8) -0.012(9)
C34_1 0.057(10) 0.052(12) 0.070(10) 0.002(9) 0.022(8) 0.009(8)
C35_1 0.049(10) 0.064(13) 0.074(10) -0.007(9) 0.024(8) -0.009(9)
C36_1 0.037(8) 0.059(12) 0.057(10) -0.005(8) 0.007(7) -0.010(7)
C38_1 0.093(14) 0.086(17) 0.121(18) 0.002(14) 0.069(13) -0.003(12)
C41_1 0.017(7) 0.037(7) 0.068(8) -0.003(6) 0.001(6) 0.000(6)
C42_1 0.035(8) 0.046(9) 0.078(8) 0.004(6) 0.009(7) -0.006(7)
F42_1 0.079(8) 0.056(7) 0.066(7) 0.006(6) 0.018(6) -0.016(6)
C43_1 0.049(12) 0.054(9) 0.115(10) -0.003(7) 0.017(8) -0.018(9)
F43_1 0.068(8) 0.070(9) 0.139(11) 0.015(8) 0.041(8) -0.020(7)
C44_1 0.020(9) 0.055(9) 0.123(10) -0.014(7) 0.000(8) -0.003(7)
F44_1 0.070(9) 0.073(8) 0.167(14) -0.020(8) 0.006(9) -0.038(7)
C45_1 0.046(11) 0.048(9) 0.114(10) -0.025(7) 0.005(8) -0.006(8)
F45_1 0.063(9) 0.082(9) 0.134(11) -0.055(8) 0.002(7) -0.017(7)
C46_1 0.038(8) 0.049(9) 0.075(8) -0.016(7) 0.004(7) -0.003(8)
F46_1 0.068(7) 0.066(8) 0.073(7) -0.026(6) 0.011(5) -0.010(6)
C51_1 0.022(6) 0.032(7) 0.041(8) -0.009(6) -0.004(5) -0.003(5)
C52_1 0.023(7) 0.040(7) 0.044(9) -0.005(6) -0.005(6) -0.005(5)
F52_1 0.036(6) 0.037(6) 0.079(8) 0.008(6) -0.023(5) -0.012(4)
C53_1 0.036(7) 0.036(7) 0.035(8) -0.007(6) 0.002(6) 0.002(5)
F53_1 0.059(7) 0.047(6) 0.079(9) 0.021(6) -0.018(6) -0.012(5)
C54_1 0.035(7) 0.046(8) 0.031(8) -0.005(6) 0.003(6) 0.008(5)
F54_1 0.064(8) 0.070(7) 0.056(7) 0.021(6) -0.006(6) 0.004(6)
C55_1 0.031(7) 0.053(8) 0.043(9) -0.003(7) -0.005(6) 0.001(6)
F55_1 0.050(6) 0.080(8) 0.059(8) 0.012(6) -0.022(6) -0.010(6)
C56_1 0.018(6) 0.046(8) 0.042(8) -0.010(6) -0.001(6) -0.003(5)
F56_1 0.031(6) 0.051(6) 0.071(8) 0.009(6) -0.009(5) -0.012(4)
C61_1 0.034(7) 0.034(8) 0.045(7) 0.003(6) 0.003(5) -0.001(6)
C62_1 0.043(8) 0.059(11) 0.058(9) -0.014(8) -0.009(6) 0.006(7)
F62_1 0.046(7) 0.121(11) 0.089(10) -0.043(9) -0.031(7) 0.030(7)
C63_1 0.059(9) 0.077(12) 0.055(9) -0.023(9) -0.009(7) -0.004(8)
F63_1 0.077(8) 0.146(13) 0.079(9) -0.045(9) -0.025(7) 0.000(8)
C64_1 0.067(8) 0.057(11) 0.051(9) -0.007(8) 0.007(7) -0.008(7)
F64_1 0.119(10) 0.090(9) 0.058(8) -0.023(7) 0.021(7) -0.019(8)
C65_1 0.062(8) 0.059(11) 0.053(9) -0.004(8) 0.013(6) 0.000(7)
F65_1 0.086(8) 0.105(11) 0.071(9) -0.011(8) 0.013(7) 0.037(7)
F66_1 0.047(6) 0.097(9) 0.052(7) -0.004(6) 0.001(5) 0.027(6)
C66_1 0.039(7) 0.048(10) 0.046(8) 0.005(7) 0.005(6) 0.009(6)
Au1_2 0.0287(3) 0.0303(4) 0.0423(4) 0.0028(4) 0.0035(3) 0.0003(3)
C1_2 0.035(6) 0.030(6) 0.027(9) -0.003(6) 0.003(6) 0.002(5)
N2_2 0.036(6) 0.029(6) 0.050(9) 0.003(6) 0.008(5) 0.002(4)
C3_2 0.047(8) 0.027(7) 0.059(13) -0.002(7) 0.014(7) -0.002(5)
C4_2 0.043(8) 0.034(7) 0.083(16) 0.018(8) 0.024(8) -0.002(5)
N5_2 0.035(6) 0.026(6) 0.044(9) 0.003(5) 0.010(5) -0.002(4)
C6_2 0.031(6) 0.024(8) 0.042(9) -0.003(7) 0.006(5) 0.006(5)
C7_2 0.031(7) 0.033(8) 0.052(9) 0.002(7) 0.004(6) 0.003(6)
C11_2 0.037(7) 0.038(9) 0.043(8) 0.017(6) 0.008(5) 0.010(6)
C12_2 0.049(9) 0.079(12) 0.044(9) 0.008(8) 0.004(6) 0.008(8)
C13_2 0.054(9) 0.083(14) 0.051(11) 0.010(9) -0.002(8) 0.011(9)
C14_2 0.055(10) 0.080(14) 0.058(10) 0.018(9) 0.012(8) 0.014(9)
C15_2 0.055(9) 0.058(12) 0.052(10) 0.008(9) 0.016(7) 0.027(8)
C16_2 0.050(8) 0.036(9) 0.050(8) 0.016(6) 0.015(6) 0.015(6)
C17_2 0.065(13) 0.099(14) 0.048(11) -0.008(9) 0.003(9) 0.015(10)
C19_2 0.067(11) 0.048(10) 0.058(9) 0.004(8) 0.002(8) 0.017(8)
C21_2 0.028(7) 0.029(7) 0.049(7) 0.004(5) 0.008(6) -0.004(5)
C22_2 0.025(8) 0.037(9) 0.049(7) 0.003(6) 0.008(6) -0.003(6)
C23_2 0.024(8) 0.049(10) 0.064(10) -0.001(7) -0.001(7) -0.001(6)
C24_2 0.051(11) 0.060(11) 0.063(10) -0.003(8) 0.002(8) 0.016(9)
C25_2 0.052(10) 0.053(10) 0.058(10) -0.008(8) 0.006(8) 0.020(8)
C26_2 0.030(7) 0.036(8) 0.056(7) -0.003(6) 0.010(5) -0.003(7)
C27_2 0.043(10) 0.047(10) 0.054(9) -0.009(7) 0.007(7) -0.001(7)
C29_2 0.047(9) 0.058(10) 0.053(8) -0.003(8) 0.005(6) 0.008(9)
C171_2 0.29(4) 0.15(2) 0.113(19) -0.021(17) 0.11(2) -0.04(2)
C172_2 0.13(2) 0.138(18) 0.088(19) -0.028(15) -0.004(15) -0.018(15)
C191_2 0.17(3) 0.065(11) 0.073(16) 0.003(10) -0.006(16) -0.014(12)
C192_2 0.081(16) 0.097(16) 0.067(12) 0.028(11) -0.002(11) 0.002(12)
C271_2 0.094(14) 0.14(2) 0.097(18) -0.042(16) 0.018(12) -0.062(15)
C272_2 0.086(15) 0.076(15) 0.058(12) -0.020(10) 0.022(10) -0.028(11)
C291_2 0.081(14) 0.13(2) 0.063(12) 0.016(12) 0.011(10) -0.021(13)
C292_2 0.074(14) 0.077(13) 0.066(14) -0.009(11) 0.000(11) -0.010(10)
C31_2 0.034(7) 0.031(9) 0.065(9) 0.010(7) -0.006(6) -0.001(6)
C32_2 0.036(8) 0.043(11) 0.070(11) 0.004(8) -0.004(7) 0.002(7)
C33_2 0.038(9) 0.046(11) 0.094(11) 0.016(9) -0.020(8) -0.005(7)
C34_2 0.051(9) 0.066(13) 0.091(11) 0.023(10) -0.020(8) -0.019(8)
C35_2 0.061(10) 0.084(14) 0.075(11) 0.033(10) -0.016(8) -0.013(9)
C36_2 0.055(10) 0.076(14) 0.064(9) 0.016(8) -0.006(7) -0.006(9)
C38_2 0.068(13) 0.088(17) 0.129(17) 0.033(14) -0.046(12) -0.017(11)
B1_2 0.032(7) 0.035(7) 0.040(8) 0.000(5) 0.006(5) -0.002(5)
C41_2 0.038(8) 0.035(7) 0.038(7) 0.001(5) 0.001(6) -0.001(6)
C42_2 0.040(9) 0.041(8) 0.039(7) 0.001(6) 0.005(6) 0.004(6)
F42_2 0.079(7) 0.057(8) 0.050(6) -0.011(6) -0.020(5) 0.029(6)
C43_2 0.069(11) 0.042(8) 0.062(9) -0.013(7) -0.004(8) 0.019(8)
F43_2 0.102(11) 0.069(8) 0.079(9) -0.038(7) -0.019(8) 0.042(7)
C44_2 0.050(10) 0.041(8) 0.063(9) -0.005(6) 0.002(7) 0.013(7)
F44_2 0.066(8) 0.050(6) 0.097(10) 0.004(6) 0.008(7) 0.029(5)
C45_2 0.056(11) 0.042(8) 0.057(9) 0.000(6) -0.011(8) 0.017(7)
F45_2 0.080(8) 0.067(8) 0.072(8) 0.008(6) -0.028(6) 0.026(6)
C46_2 0.048(8) 0.033(7) 0.037(7) 0.002(6) -0.001(6) 0.005(7)
F46_2 0.083(9) 0.054(7) 0.048(7) -0.013(5) -0.019(6) 0.026(6)
C51_2 0.021(6) 0.036(7) 0.039(8) -0.007(5) -0.001(6) -0.005(5)
F51_2 0.045(6) 0.041(6) 0.056(7) 0.005(5) 0.013(5) 0.010(4)
C52_2 0.031(7) 0.033(7) 0.038(8) -0.006(6) -0.001(6) -0.003(5)
F52_2 0.068(7) 0.038(6) 0.069(8) 0.008(5) -0.002(6) 0.002(5)
C53_2 0.038(8) 0.039(7) 0.038(8) 0.002(6) -0.006(6) -0.007(6)
F53_2 0.080(8) 0.071(8) 0.044(7) 0.008(6) 0.005(6) -0.012(6)
C54_2 0.045(8) 0.061(8) 0.043(9) 0.006(7) 0.003(7) -0.005(6)
F54_2 0.062(7) 0.104(9) 0.062(8) 0.006(7) 0.034(6) 0.000(6)
C55_2 0.036(8) 0.062(8) 0.030(8) -0.001(6) 0.005(6) -0.006(6)
F55_2 0.036(6) 0.075(7) 0.055(7) 0.013(6) 0.018(5) 0.023(5)
C56_2 0.029(8) 0.053(8) 0.035(9) 0.003(7) 0.004(7) 0.007(6)
C61_2 0.040(7) 0.036(8) 0.044(8) -0.005(6) 0.010(6) -0.001(6)
C62_2 0.056(8) 0.036(9) 0.042(9) 0.000(7) 0.007(6) -0.011(7)
F62_2 0.063(7) 0.086(9) 0.055(7) -0.012(6) 0.013(6) -0.042(6)
C63_2 0.093(10) 0.037(10) 0.050(9) -0.010(8) 0.000(7) -0.012(8)
F63_2 0.138(10) 0.073(9) 0.064(9) -0.006(7) -0.006(8) -0.056(8)
C64_2 0.097(10) 0.066(12) 0.054(10) -0.015(9) 0.004(8) 0.008(8)
F64_2 0.160(14) 0.123(11) 0.075(9) -0.059(9) 0.007(9) 0.016(10)
C65_2 0.098(12) 0.124(17) 0.071(12) -0.047(12) 0.027(9) -0.015(11)
F65_2 0.129(12) 0.26(2) 0.099(12) -0.089(14) 0.063(10) -0.037(13)
C66_2 0.057(10) 0.093(14) 0.059(10) -0.025(10) 0.024(8) -0.015(9)
F66_2 0.086(9) 0.221(17) 0.102(12) -0.084(12) 0.065(9) -0.088(11)

loop_
_atom_type_symbol
_atom_type_description
_atom_type_scat_dispersion_real
_atom_type_scat_dispersion_imag
_atom_type_scat_source
C C 0.0033 0.0016 'International Tables Vol C Tables 4.2.6.8 and 6.1.1.4'
H H 0.0000 0.0000 'International Tables Vol C Tables 4.2.6.8 and 6.1.1.4'
B B 0.0013 0.0007 'International Tables Vol C Tables 4.2.6.8 and 6.1.1.4'
N N 0.0061 0.0033 'International Tables Vol C Tables 4.2.6.8 and 6.1.1.4'
F F 0.0171 0.0103 'International Tables Vol C Tables 4.2.6.8 and 6.1.1.4'
Au Au -2.0133 8.8022 'International Tables Vol C Tables 4.2.6.8 and 6.1.1.4'

loop_
_geom_angle_atom_site_label_1
_geom_angle_atom_site_label_2
_geom_angle_atom_site_label_3
_geom_angle
C1_1 Au1_1 C7_1 156.8(6)
C1_1 Au1_1 C6_1 170.9(7)
C7_1 Au1_1 C6_1 32.2(6)
N2_1 C1_1 N5_1 103.0(14)
N2_1 C1_1 Au1_1 132.0(13)
N5_1 C1_1 Au1_1 125.0(12)
C61_1 B1_1 C41_1 114.6(16)
C61_1 B1_1 C6_1 112.4(14)
C41_1 B1_1 C6_1 108.5(14)
C61_1 B1_1 C51_1 107.2(14)
C41_1 B1_1 C51_1 112.8(14)
C6_1 B1_1 C51_1 100.4(14)
C1_1 N2_1 C3_1 113.4(16)
C1_1 N2_1 C11_1 121.6(15)
C3_1 N2_1 C11_1 124.7(16)
C4_1 C3_1 N2_1 106.4(18)
C4_1 C3_1 H3_1 126.8
N2_1 C3_1 H3_1 126.8
C3_1 C4_1 N5_1 106.8(17)
C3_1 C4_1 H4_1 126.6
N5_1 C4_1 H4_1 126.6
C4_1 N5_1 C1_1 110.2(15)
C4_1 N5_1 C21_1 125.1(15)
C1_1 N5_1 C21_1 124.4(13)
C7_1 C6_1 B1_1 159.1(17)
C7_1 C6_1 Au1_1 72.6(11)
B1_1 C6_1 Au1_1 128.2(12)
C6_1 C7_1 C31_1 167.6(18)
C6_1 C7_1 Au1_1 75.2(11)
C31_1 C7_1 Au1_1 116.7(12)
C16_1 C11_1 C12_1 124(2)
C16_1 C11_1 N2_1 120(2)
C12_1 C11_1 N2_1 116(2)
C11_1 C12_1 C13_1 116(3)
C11_1 C12_1 C17_1 124(2)
C13_1 C12_1 C17_1 120(3)
C14_1 C13_1 C12_1 118(3)
C14_1 C13_1 H13_1 120.9
C12_1 C13_1 H13_1 120.9
C13_1 C14_1 C15_1 126(3)
C13_1 C14_1 H14_1 116.8
C15_1 C14_1 H14_1 116.8
C14_1 C15_1 C16_1 118(3)
C14_1 C15_1 H15_1 121.0
C16_1 C15_1 H15_1 121.0
C11_1 C16_1 C15_1 117(3)
C11_1 C16_1 C19_1 119(3)
C15_1 C16_1 C19_1 124(3)
C172_1 C17_1 C12_1 113(3)
C172_1 C17_1 C171_1 114(2)
C12_1 C17_1 C171_1 109(2)
C172_1 C17_1 H17_1 106.6
C12_1 C17_1 H17_1 106.6
C171_1 C17_1 H17_1 106.6
C16_1 C19_1 C192_1 112(2)
C16_1 C19_1 C191_1 114(2)
C192_1 C19_1 C191_1 107(2)
C16_1 C19_1 H19_1 107.8
C192_1 C19_1 H19_1 107.8
C191_1 C19_1 H19_1 107.8
C26_1 C21_1 C22_1 125.1(18)
C26_1 C21_1 N5_1 117.9(17)
C22_1 C21_1 N5_1 117.0(17)
C23_1 C22_1 C21_1 116(2)
C23_1 C22_1 C27_1 124(2)
C21_1 C22_1 C27_1 120.2(19)
C22_1 C23_1 C24_1 121(2)
C22_1 C23_1 H23_1 119.4
C24_1 C23_1 H23_1 119.4
C23_1 C24_1 C25_1 122(2)
C23_1 C24_1 H24_1 119.0
C25_1 C24_1 H24_1 119.0
C26_1 C25_1 C24_1 120(2)
C26_1 C25_1 H25_1 119.9
C24_1 C25_1 H25_1 119.9
C25_1 C26_1 C21_1 115(2)
C25_1 C26_1 C29_1 120(2)
C21_1 C26_1 C29_1 123.8(19)
C271_1 C27_1 C22_1 114.6(19)
C271_1 C27_1 C272_1 112(2)
C22_1 C27_1 C272_1 110(2)
C271_1 C27_1 H27_1 106.8
C22_1 C27_1 H27_1 106.8
C272_1 C27_1 H27_1 106.8
C291_1 C29_1 C26_1 114.7(19)
C291_1 C29_1 C292_1 110(2)
C26_1 C29_1 C292_1 114.0(19)
C291_1 C29_1 H29_1 105.6
C26_1 C29_1 H29_1 105.6
C292_1 C29_1 H29_1 105.6
C17_1 C171_1 H17A_1 109.5
C17_1 C171_1 H17B_1 109.5
H17A_1 C171_1 H17B_1 109.5
C17_1 C171_1 H17C_1 109.5
H17A_1 C171_1 H17C_1 109.5
H17B_1 C171_1 H17C_1 109.5
C17_1 C172_1 H17D_1 109.5
C17_1 C172_1 H17E_1 109.5
H17D_1 C172_1 H17E_1 109.5
C17_1 C172_1 H17F_1 109.5
H17D_1 C172_1 H17F_1 109.5
H17E_1 C172_1 H17F_1 109.5
C19_1 C191_1 H19A_1 109.5
C19_1 C191_1 H19B_1 109.5
H19A_1 C191_1 H19B_1 109.5
C19_1 C191_1 H19C_1 109.5
H19A_1 C191_1 H19C_1 109.5
H19B_1 C191_1 H19C_1 109.5
C19_1 C192_1 H19D_1 109.5
C19_1 C192_1 H19E_1 109.5
H19D_1 C192_1 H19E_1 109.5
C19_1 C192_1 H19F_1 109.5
H19D_1 C192_1 H19F_1 109.5
H19E_1 C192_1 H19F_1 109.5
C27_1 C271_1 H27A_1 109.5
C27_1 C271_1 H27B_1 109.5
H27A_1 C271_1 H27B_1 109.5
C27_1 C271_1 H27C_1 109.5
H27A_1 C271_1 H27C_1 109.5
H27B_1 C271_1 H27C_1 109.5
C27_1 C272_1 H27D_1 109.5
C27_1 C272_1 H27E_1 109.5
H27D_1 C272_1 H27E_1 109.5
C27_1 C272_1 H27F_1 109.5
H27D_1 C272_1 H27F_1 109.5
H27E_1 C272_1 H27F_1 109.5
C29_1 C291_1 H29A_1 109.5
C29_1 C291_1 H29B_1 109.5
H29A_1 C291_1 H29B_1 109.5
C29_1 C291_1 H29C_1 109.5
H29A_1 C291_1 H29C_1 109.5
H29B_1 C291_1 H29C_1 109.5
C29_1 C292_1 H29D_1 109.5
C29_1 C292_1 H29E_1 109.5
H29D_1 C292_1 H29E_1 109.5
C29_1 C292_1 H29F_1 109.5
H29D_1 C292_1 H29F_1 109.5
H29E_1 C292_1 H29F_1 109.5
C36_1 C31_1 C32_1 117.7(17)
C36_1 C31_1 C7_1 121.7(18)
C32_1 C31_1 C7_1 120.6(16)
C31_1 C32_1 C33_1 122.0(19)
C31_1 C32_1 H32_1 119.0
C33_1 C32_1 H32_1 119.0
C34_1 C33_1 C32_1 119(2)
C34_1 C33_1 H33_1 120.3
C32_1 C33_1 H33_1 120.3
C35_1 C34_1 C33_1 118(2)
C35_1 C34_1 C38_1 122(2)
C33_1 C34_1 C38_1 119(2)
C34_1 C35_1 C36_1 124(2)
C34_1 C35_1 H35_1 118.1
C36_1 C35_1 H35_1 118.1
C31_1 C36_1 C35_1 119(2)
C31_1 C36_1 H36_1 120.6
C35_1 C36_1 H36_1 120.6
C34_1 C38_1 H38A_1 109.5
C34_1 C38_1 H38B_1 109.5
H38A_1 C38_1 H38B_1 109.5
C34_1 C38_1 H38C_1 109.5
H38A_1 C38_1 H38C_1 109.5
H38B_1 C38_1 H38C_1 109.5
C46_1 C41_1 C42_1 113.4(17)
C46_1 C41_1 B1_1 122.8(18)
C42_1 C41_1 B1_1 123.7(18)
F42_1 C42_1 C43_1 117(2)
F42_1 C42_1 C41_1 121.5(17)
C43_1 C42_1 C41_1 122(2)
F43_1 C43_1 C44_1 120(2)
F43_1 C43_1 C42_1 120(2)
C44_1 C43_1 C42_1 119(2)
C45_1 C44_1 F44_1 122(2)
C45_1 C44_1 C43_1 121(2)
F44_1 C44_1 C43_1 117(2)
C44_1 C45_1 F45_1 121(2)
C44_1 C45_1 C46_1 120(2)
F45_1 C45_1 C46_1 118(2)
F46_1 C46_1 C45_1 117(2)
F46_1 C46_1 C41_1 117.9(19)
C45_1 C46_1 C41_1 124(2)
C52_1 C51_1 C56_1 111.8(16)
C52_1 C51_1 B1_1 120.1(14)
C56_1 C51_1 B1_1 128.1(15)
C51_1 C52_1 C53_1 126.8(16)
C51_1 C52_1 F52_1 119.4(15)
C53_1 C52_1 F52_1 113.8(14)
F53_1 C53_1 C54_1 119.9(16)
F53_1 C53_1 C52_1 122.4(15)
C54_1 C53_1 C52_1 117.7(16)
F54_1 C54_1 C53_1 120.8(16)
F54_1 C54_1 C55_1 119.2(17)
C53_1 C54_1 C55_1 119.9(18)
F55_1 C55_1 C54_1 120.8(17)
F55_1 C55_1 C56_1 119.2(16)
C54_1 C55_1 C56_1 119.9(17)
F56_1 C56_1 C51_1 121.1(16)
F56_1 C56_1 C55_1 115.1(15)
C51_1 C56_1 C55_1 123.7(16)
C62_1 C61_1 C66_1 111.4(18)
C62_1 C61_1 B1_1 128.6(17)
C66_1 C61_1 B1_1 119.8(16)
C63_1 C62_1 F62_1 115.5(18)
C63_1 C62_1 C61_1 126(2)
F62_1 C62_1 C61_1 118.5(18)
F63_1 C63_1 C62_1 121(2)
F63_1 C63_1 C64_1 119(2)
C62_1 C63_1 C64_1 119(2)
F64_1 C64_1 C65_1 119(2)
F64_1 C64_1 C63_1 121(2)
C65_1 C64_1 C63_1 121(2)
F65_1 C65_1 C64_1 123(2)
F65_1 C65_1 C66_1 119.8(19)
C64_1 C65_1 C66_1 117(2)
F66_1 C66_1 C65_1 117.1(17)
F66_1 C66_1 C61_1 117.1(17)
C65_1 C66_1 C61_1 125.6(19)
C1_2 Au1_2 C7_2 156.9(6)
C1_2 Au1_2 C6_2 171.3(6)
C7_2 Au1_2 C6_2 31.8(5)
N5_2 C1_2 N2_2 103.2(13)
N5_2 C1_2 Au1_2 127.6(12)
N2_2 C1_2 Au1_2 129.2(12)
C1_2 N2_2 C3_2 110.9(14)
C1_2 N2_2 C11_2 126.0(14)
C3_2 N2_2 C11_2 123.0(14)
C4_2 C3_2 N2_2 106.9(16)
C4_2 C3_2 H3_2 126.6
N2_2 C3_2 H3_2 126.6
C3_2 C4_2 N5_2 107.3(16)
C3_2 C4_2 H4_2 126.4
N5_2 C4_2 H4_2 126.4
C1_2 N5_2 C4_2 111.8(14)
C1_2 N5_2 C21_2 124.0(13)
C4_2 N5_2 C21_2 124.1(14)
C7_2 C6_2 B1_2 157.5(17)
C7_2 C6_2 Au1_2 72.1(11)
B1_2 C6_2 Au1_2 130.3(12)
C6_2 C7_2 C31_2 166.4(19)
C6_2 C7_2 Au1_2 76.0(12)
C31_2 C7_2 Au1_2 117.2(12)
C16_2 C11_2 C12_2 122.4(18)
C16_2 C11_2 N2_2 118.7(17)
C12_2 C11_2 N2_2 118.9(18)
C11_2 C12_2 C13_2 117(2)
C11_2 C12_2 C17_2 122.3(19)
C13_2 C12_2 C17_2 121(2)
C14_2 C13_2 C12_2 120(2)
C14_2 C13_2 H13_2 120.2
C12_2 C13_2 H13_2 120.2
C15_2 C14_2 C13_2 124(2)
C15_2 C14_2 H14_2 118.1
C13_2 C14_2 H14_2 118.1
C14_2 C15_2 C16_2 119(2)
C14_2 C15_2 H15_2 120.7
C16_2 C15_2 H15_2 120.7
C11_2 C16_2 C15_2 118.4(19)
C11_2 C16_2 C19_2 120.8(16)
C15_2 C16_2 C19_2 120.7(19)
C171_2 C17_2 C172_2 114(3)
C171_2 C17_2 C12_2 115(2)
C172_2 C17_2 C12_2 115(2)
C171_2 C17_2 H17_2 103.3
C172_2 C17_2 H17_2 103.3
C12_2 C17_2 H17_2 103.3
C192_2 C19_2 C191_2 110.1(19)
C192_2 C19_2 C16_2 111.1(18)
C191_2 C19_2 C16_2 113.2(16)
C192_2 C19_2 H19_2 107.4
C191_2 C19_2 H19_2 107.4
C16_2 C19_2 H19_2 107.4
C22_2 C21_2 C26_2 125.7(16)
C22_2 C21_2 N5_2 119.0(16)
C26_2 C21_2 N5_2 115.3(16)
C21_2 C22_2 C23_2 114.4(17)
C21_2 C22_2 C27_2 122.7(16)
C23_2 C22_2 C27_2 122.9(17)
C24_2 C23_2 C22_2 122.2(19)
C24_2 C23_2 H23_2 118.9
C22_2 C23_2 H23_2 118.9
C25_2 C24_2 C23_2 122.9(19)
C25_2 C24_2 H24_2 118.6
C23_2 C24_2 H24_2 118.6
C24_2 C25_2 C26_2 119.4(19)
C24_2 C25_2 H25_2 120.3
C26_2 C25_2 H25_2 120.3
C21_2 C26_2 C25_2 115.4(16)
C21_2 C26_2 C29_2 124.0(17)
C25_2 C26_2 C29_2 120.5(18)
C272_2 C27_2 C22_2 112.4(16)
C272_2 C27_2 C271_2 109.1(18)
C22_2 C27_2 C271_2 113.3(17)
C272_2 C27_2 H27_2 107.2
C22_2 C27_2 H27_2 107.2
C271_2 C27_2 H27_2 107.2
C292_2 C29_2 C26_2 114.1(19)
C292_2 C29_2 C291_2 110.7(17)
C26_2 C29_2 C291_2 111.4(14)
C292_2 C29_2 H29_2 106.7
C26_2 C29_2 H29_2 106.7
C291_2 C29_2 H29_2 106.7
C17_2 C171_2 H17A_2 109.5
C17_2 C171_2 H17B_2 109.5
H17A_2 C171_2 H17B_2 109.5
C17_2 C171_2 H17C_2 109.5
H17A_2 C171_2 H17C_2 109.5
H17B_2 C171_2 H17C_2 109.5
C17_2 C172_2 H17D_2 109.5
C17_2 C172_2 H17E_2 109.5
H17D_2 C172_2 H17E_2 109.5
C17_2 C172_2 H17F_2 109.5
H17D_2 C172_2 H17F_2 109.5
H17E_2 C172_2 H17F_2 109.5
C19_2 C191_2 H19A_2 109.5
C19_2 C191_2 H19B_2 109.5
H19A_2 C191_2 H19B_2 109.5
C19_2 C191_2 H19C_2 109.5
H19A_2 C191_2 H19C_2 109.5
H19B_2 C191_2 H19C_2 109.5
C19_2 C192_2 H19D_2 109.5
C19_2 C192_2 H19E_2 109.5
H19D_2 C192_2 H19E_2 109.5
C19_2 C192_2 H19F_2 109.5
H19D_2 C192_2 H19F_2 109.5
H19E_2 C192_2 H19F_2 109.5
C27_2 C271_2 H27A_2 109.5
C27_2 C271_2 H27B_2 109.5
H27A_2 C271_2 H27B_2 109.5
C27_2 C271_2 H27C_2 109.5
H27A_2 C271_2 H27C_2 109.5
H27B_2 C271_2 H27C_2 109.5
C27_2 C272_2 H27D_2 109.5
C27_2 C272_2 H27E_2 109.5
H27D_2 C272_2 H27E_2 109.5
C27_2 C272_2 H27F_2 109.5
H27D_2 C272_2 H27F_2 109.5
H27E_2 C272_2 H27F_2 109.5
C29_2 C291_2 H29A_2 109.5
C29_2 C291_2 H29B_2 109.5
H29A_2 C291_2 H29B_2 109.5
C29_2 C291_2 H29C_2 109.5
H29A_2 C291_2 H29C_2 109.5
H29B_2 C291_2 H29C_2 109.5
C29_2 C292_2 H29D_2 109.5
C29_2 C292_2 H29E_2 109.5
H29D_2 C292_2 H29E_2 109.5
C29_2 C292_2 H29F_2 109.5
H29D_2 C292_2 H29F_2 109.5
H29E_2 C292_2 H29F_2 109.5
C36_2 C31_2 C32_2 119.2(18)
C36_2 C31_2 C7_2 120.6(18)
C32_2 C31_2 C7_2 120.2(18)
C33_2 C32_2 C31_2 119(2)
C33_2 C32_2 H32_2 120.4
C31_2 C32_2 H32_2 120.4
C32_2 C33_2 C34_2 122(2)
C32_2 C33_2 H33_2 118.9
C34_2 C33_2 H33_2 118.9
C35_2 C34_2 C33_2 118(2)
C35_2 C34_2 C38_2 120(2)
C33_2 C34_2 C38_2 121(2)
C34_2 C35_2 C36_2 121(2)
C34_2 C35_2 H35_2 119.4
C36_2 C35_2 H35_2 119.4
C31_2 C36_2 C35_2 120(2)
C31_2 C36_2 H36_2 120.1
C35_2 C36_2 H36_2 120.1
C34_2 C38_2 H38A_2 109.5
C34_2 C38_2 H38B_2 109.5
H38A_2 C38_2 H38B_2 109.5
C34_2 C38_2 H38C_2 109.5
H38A_2 C38_2 H38C_2 109.5
H38B_2 C38_2 H38C_2 109.5
C6_2 B1_2 C41_2 110.6(14)
C6_2 B1_2 C51_2 101.7(14)
C41_2 B1_2 C51_2 113.3(15)
C6_2 B1_2 C61_2 109.7(14)
C41_2 B1_2 C61_2 113.3(15)
C51_2 B1_2 C61_2 107.6(14)
C42_2 C41_2 C46_2 112.0(16)
C42_2 C41_2 B1_2 121.5(15)
C46_2 C41_2 B1_2 126.3(16)
C41_2 C42_2 F42_2 118.3(15)
C41_2 C42_2 C43_2 126.2(18)
F42_2 C42_2 C43_2 115.4(17)
F43_2 C43_2 C44_2 119.8(17)
F43_2 C43_2 C42_2 121.2(19)
C44_2 C43_2 C42_2 119.0(19)
F44_2 C44_2 C45_2 121.1(18)
F44_2 C44_2 C43_2 120.4(18)
C45_2 C44_2 C43_2 118.5(18)
F45_2 C45_2 C44_2 119.9(16)
F45_2 C45_2 C46_2 119.7(18)
C44_2 C45_2 C46_2 120.3(19)
F46_2 C46_2 C45_2 114.9(15)
F46_2 C46_2 C41_2 121.2(16)
C45_2 C46_2 C41_2 123.9(17)
C52_2 C51_2 C56_2 109.7(16)
C52_2 C51_2 B1_2 121.9(15)
C56_2 C51_2 B1_2 128.3(15)
C53_2 C52_2 C51_2 128.4(17)
C53_2 C52_2 F51_2 114.1(15)
C51_2 C52_2 F51_2 117.4(15)
F52_2 C53_2 C52_2 122.7(17)
F52_2 C53_2 C54_2 119.6(17)
C52_2 C53_2 C54_2 117.6(17)
C55_2 C54_2 F53_2 120.9(18)
C55_2 C54_2 C53_2 118.5(19)
F53_2 C54_2 C53_2 120.4(18)
C54_2 C55_2 F54_2 120.4(18)
C54_2 C55_2 C56_2 121.8(18)
F54_2 C55_2 C56_2 117.7(17)
F55_2 C56_2 C55_2 115.9(17)
F55_2 C56_2 C51_2 120.2(17)
C55_2 C56_2 C51_2 123.8(17)
C66_2 C61_2 C62_2 112.0(19)
C66_2 C61_2 B1_2 127.1(18)
C62_2 C61_2 B1_2 120.9(16)
C63_2 C62_2 F62_2 117.4(17)
C63_2 C62_2 C61_2 123.4(19)
F62_2 C62_2 C61_2 119.0(17)
C64_2 C63_2 C62_2 122(2)
C64_2 C63_2 F63_2 119(2)
C62_2 C63_2 F63_2 120(2)
F64_2 C64_2 C65_2 121(2)
F64_2 C64_2 C63_2 123(2)
C65_2 C64_2 C63_2 116(2)
C64_2 C65_2 C66_2 123(3)
C64_2 C65_2 F65_2 119(2)
C66_2 C65_2 F65_2 118(2)
F66_2 C66_2 C65_2 119(2)
F66_2 C66_2 C61_2 118(2)
C65_2 C66_2 C61_2 123(2)

loop_
_geom_bond_atom_site_label_1
_geom_bond_atom_site_label_2
_geom_bond_distance
Au1_1 C1_1 1.997(17)
Au1_1 C7_1 2.201(16)
Au1_1 C6_1 2.230(16)
C1_1 N2_1 1.32(2)
C1_1 N5_1 1.384(19)
B1_1 C61_1 1.62(3)
B1_1 C41_1 1.64(3)
B1_1 C6_1 1.65(2)
B1_1 C51_1 1.67(3)
N2_1 C3_1 1.35(2)
N2_1 C11_1 1.46(2)
C3_1 C4_1 1.34(3)
C3_1 H3_1 0.9500
C4_1 N5_1 1.36(2)
C4_1 H4_1 0.9500
N5_1 C21_1 1.45(2)
C6_1 C7_1 1.23(2)
C7_1 C31_1 1.41(2)
C11_1 C16_1 1.38(3)
C11_1 C12_1 1.42(3)
C12_1 C13_1 1.42(3)
C12_1 C17_1 1.49(4)
C13_1 C14_1 1.34(4)
C13_1 H13_1 0.9500
C14_1 C15_1 1.34(4)
C14_1 H14_1 0.9500
C15_1 C16_1 1.41(3)
C15_1 H15_1 0.9500
C16_1 C19_1 1.51(4)
C17_1 C172_1 1.48(3)
C17_1 C171_1 1.59(3)
C17_1 H17_1 1.0000
C19_1 C192_1 1.52(3)
C19_1 C191_1 1.53(3)
C19_1 H19_1 1.0000
C21_1 C26_1 1.38(3)
C21_1 C22_1 1.42(2)
C22_1 C23_1 1.34(3)
C22_1 C27_1 1.52(3)
C23_1 C24_1 1.36(3)
C23_1 H23_1 0.9500
C24_1 C25_1 1.39(3)
C24_1 H24_1 0.9500
C25_1 C26_1 1.37(3)
C25_1 H25_1 0.9500
C26_1 C29_1 1.51(3)
C27_1 C271_1 1.47(3)
C27_1 C272_1 1.52(3)
C27_1 H27_1 1.0000
C29_1 C291_1 1.50(3)
C29_1 C292_1 1.51(3)
C29_1 H29_1 1.0000
C171_1 H17A_1 0.9800
C171_1 H17B_1 0.9800
C171_1 H17C_1 0.9800
C172_1 H17D_1 0.9800
C172_1 H17E_1 0.9800
C172_1 H17F_1 0.9800
C191_1 H19A_1 0.9800
C191_1 H19B_1 0.9800
C191_1 H19C_1 0.9800
C192_1 H19D_1 0.9800
C192_1 H19E_1 0.9800
C192_1 H19F_1 0.9800
C271_1 H27A_1 0.9800
C271_1 H27B_1 0.9800
C271_1 H27C_1 0.9800
C272_1 H27D_1 0.9800
C272_1 H27E_1 0.9800
C272_1 H27F_1 0.9800
C291_1 H29A_1 0.9800
C291_1 H29B_1 0.9800
C291_1 H29C_1 0.9800
C292_1 H29D_1 0.9800
C292_1 H29E_1 0.9800
C292_1 H29F_1 0.9800
C31_1 C36_1 1.38(2)
C31_1 C32_1 1.38(2)
C32_1 C33_1 1.39(3)
C32_1 H32_1 0.9500
C33_1 C34_1 1.38(3)
C33_1 H33_1 0.9500
C34_1 C35_1 1.34(3)
C34_1 C38_1 1.52(3)
C35_1 C36_1 1.40(2)
C35_1 H35_1 0.9500
C36_1 H36_1 0.9500
C38_1 H38A_1 0.9800
C38_1 H38B_1 0.9800
C38_1 H38C_1 0.9800
C41_1 C46_1 1.39(3)
C41_1 C42_1 1.44(2)
C42_1 F42_1 1.32(2)
C42_1 C43_1 1.39(3)
C43_1 F43_1 1.33(3)
C43_1 C44_1 1.38(3)
C44_1 C45_1 1.33(3)
C44_1 F44_1 1.35(2)
C45_1 F45_1 1.34(3)
C45_1 C46_1 1.37(3)
C46_1 F46_1 1.35(2)
C51_1 C52_1 1.38(2)
C51_1 C56_1 1.39(2)
C52_1 C53_1 1.39(2)
C52_1 F52_1 1.390(17)
C53_1 F53_1 1.325(18)
C53_1 C54_1 1.36(2)
C54_1 F54_1 1.329(19)
C54_1 C55_1 1.36(2)
C55_1 F55_1 1.351(19)
C55_1 C56_1 1.40(2)
C56_1 F56_1 1.351(18)
C61_1 C62_1 1.38(2)
C61_1 C66_1 1.40(2)
C62_1 C63_1 1.34(3)
C62_1 F62_1 1.37(2)
C63_1 F63_1 1.32(2)
C63_1 C64_1 1.37(3)
C64_1 F64_1 1.34(2)
C64_1 C65_1 1.37(3)
C65_1 F65_1 1.34(2)
C65_1 C66_1 1.38(3)
F66_1 C66_1 1.38(2)
Au1_2 C1_2 1.988(16)
Au1_2 C7_2 2.187(17)
Au1_2 C6_2 2.230(16)
C1_2 N5_2 1.357(19)
C1_2 N2_2 1.364(19)
N2_2 C3_2 1.39(2)
N2_2 C11_2 1.44(2)
C3_2 C4_2 1.32(2)
C3_2 H3_2 0.9500
C4_2 N5_2 1.37(2)
C4_2 H4_2 0.9500
N5_2 C21_2 1.48(2)
C6_2 C7_2 1.21(2)
C6_2 B1_2 1.62(2)
C7_2 C31_2 1.47(2)
C11_2 C16_2 1.38(2)
C11_2 C12_2 1.38(3)
C12_2 C13_2 1.40(3)
C12_2 C17_2 1.53(3)
C13_2 C14_2 1.34(3)
C13_2 H13_2 0.9500
C14_2 C15_2 1.33(3)
C14_2 H14_2 0.9500
C15_2 C16_2 1.39(2)
C15_2 H15_2 0.9500
C16_2 C19_2 1.56(3)
C17_2 C171_2 1.41(3)
C17_2 C172_2 1.50(3)
C17_2 H17_2 1.0000
C19_2 C192_2 1.50(3)
C19_2 C191_2 1.54(3)
C19_2 H19_2 1.0000
C21_2 C22_2 1.36(2)
C21_2 C26_2 1.40(2)
C22_2 C23_2 1.39(2)
C22_2 C27_2 1.50(2)
C23_2 C24_2 1.34(2)
C23_2 H23_2 0.9500
C24_2 C25_2 1.33(3)
C24_2 H24_2 0.9500
C25_2 C26_2 1.42(2)
C25_2 H25_2 0.9500
C26_2 C29_2 1.52(2)
C27_2 C272_2 1.49(3)
C27_2 C271_2 1.52(3)
C27_2 H27_2 1.0000
C29_2 C292_2 1.47(3)
C29_2 C291_2 1.54(2)
C29_2 H29_2 1.0000
C171_2 H17A_2 0.9800
C171_2 H17B_2 0.9800
C171_2 H17C_2 0.9800
C172_2 H17D_2 0.9800
C172_2 H17E_2 0.9800
C172_2 H17F_2 0.9800
C191_2 H19A_2 0.9800
C191_2 H19B_2 0.9800
C191_2 H19C_2 0.9800
C192_2 H19D_2 0.9800
C192_2 H19E_2 0.9800
C192_2 H19F_2 0.9800
C271_2 H27A_2 0.9800
C271_2 H27B_2 0.9800
C271_2 H27C_2 0.9800
C272_2 H27D_2 0.9800
C272_2 H27E_2 0.9800
C272_2 H27F_2 0.9800
C291_2 H29A_2 0.9800
C291_2 H29B_2 0.9800
C291_2 H29C_2 0.9800
C292_2 H29D_2 0.9800
C292_2 H29E_2 0.9800
C292_2 H29F_2 0.9800
C31_2 C36_2 1.38(3)
C31_2 C32_2 1.43(2)
C32_2 C33_2 1.38(2)
C32_2 H32_2 0.9500
C33_2 C34_2 1.38(3)
C33_2 H33_2 0.9500
C34_2 C35_2 1.38(3)
C34_2 C38_2 1.50(3)
C35_2 C36_2 1.41(3)
C35_2 H35_2 0.9500
C36_2 H36_2 0.9500
C38_2 H38A_2 0.9800
C38_2 H38B_2 0.9800
C38_2 H38C_2 0.9800
B1_2 C41_2 1.64(2)
B1_2 C51_2 1.65(3)
B1_2 C61_2 1.66(3)
C41_2 C42_2 1.36(2)
C41_2 C46_2 1.40(2)
C42_2 F42_2 1.367(19)
C42_2 C43_2 1.37(2)
C43_2 F43_2 1.33(2)
C43_2 C44_2 1.36(3)
C44_2 F44_2 1.348(19)
C44_2 C45_2 1.36(3)
C45_2 F45_2 1.35(2)
C45_2 C46_2 1.37(2)
C46_2 F46_2 1.341(19)
C51_2 C52_2 1.38(2)
C51_2 C56_2 1.40(2)
F51_2 C52_2 1.397(19)
C52_2 C53_2 1.36(2)
F52_2 C53_2 1.336(19)
C53_2 C54_2 1.37(2)
F53_2 C54_2 1.35(2)
C54_2 C55_2 1.33(2)
F54_2 C55_2 1.381(19)
C55_2 C56_2 1.38(2)
F55_2 C56_2 1.35(2)
C61_2 C66_2 1.37(3)
C61_2 C62_2 1.41(2)
C62_2 C63_2 1.36(3)
C62_2 F62_2 1.36(2)
C63_2 C64_2 1.34(3)
C63_2 F63_2 1.36(2)
C64_2 F64_2 1.33(2)
C64_2 C65_2 1.34(3)
C65_2 C66_2 1.36(3)
C65_2 F65_2 1.37(3)
C66_2 F66_2 1.34(2)

loop_
_geom_torsion_atom_site_label_1
_geom_torsion_atom_site_label_2
_geom_torsion_atom_site_label_3
_geom_torsion_atom_site_label_4
_geom_torsion
N5_1 C1_1 N2_1 C3_1 -1(2)
Au1_1 C1_1 N2_1 C3_1 178.9(14)
N5_1 C1_1 N2_1 C11_1 -174.5(18)
Au1_1 C1_1 N2_1 C11_1 6(3)
C1_1 N2_1 C3_1 C4_1 3(2)
C11_1 N2_1 C3_1 C4_1 176(2)
N2_1 C3_1 C4_1 N5_1 -3(2)
C3_1 C4_1 N5_1 C1_1 2(2)
C3_1 C4_1 N5_1 C21_1 176.7(17)
N2_1 C1_1 N5_1 C4_1 -1(2)
Au1_1 C1_1 N5_1 C4_1 179.4(13)
N2_1 C1_1 N5_1 C21_1 -175.2(15)
Au1_1 C1_1 N5_1 C21_1 5(2)
C61_1 B1_1 C6_1 C7_1 -104(5)
C41_1 B1_1 C6_1 C7_1 128(5)
C51_1 B1_1 C6_1 C7_1 10(5)
C61_1 B1_1 C6_1 Au1_1 80.7(17)
C41_1 B1_1 C6_1 Au1_1 -47(2)
C51_1 B1_1 C6_1 Au1_1 -165.6(11)
B1_1 C6_1 C7_1 C31_1 20(12)
Au1_1 C6_1 C7_1 C31_1 -164(9)
B1_1 C6_1 C7_1 Au1_1 -176(5)
C1_1 N2_1 C11_1 C16_1 -91(3)
C3_1 N2_1 C11_1 C16_1 97(3)
C1_1 N2_1 C11_1 C12_1 93(2)
C3_1 N2_1 C11_1 C12_1 -79(3)
C16_1 C11_1 C12_1 C13_1 -1(3)
N2_1 C11_1 C12_1 C13_1 175.0(18)
C16_1 C11_1 C12_1 C17_1 173(2)
N2_1 C11_1 C12_1 C17_1 -11(3)
C11_1 C12_1 C13_1 C14_1 2(4)
C17_1 C12_1 C13_1 C14_1 -171(3)
C12_1 C13_1 C14_1 C15_1 -4(5)
C13_1 C14_1 C15_1 C16_1 4(5)
C12_1 C11_1 C16_1 C15_1 1(4)
N2_1 C11_1 C16_1 C15_1 -175.0(19)
C12_1 C11_1 C16_1 C19_1 180(2)
N2_1 C11_1 C16_1 C19_1 4(3)
C14_1 C15_1 C16_1 C11_1 -2(4)
C14_1 C15_1 C16_1 C19_1 179(2)
C11_1 C12_1 C17_1 C172_1 -97(3)
C13_1 C12_1 C17_1 C172_1 76(3)
C11_1 C12_1 C17_1 C171_1 135(2)
C13_1 C12_1 C17_1 C171_1 -52(3)
C11_1 C16_1 C19_1 C192_1 150(2)
C15_1 C16_1 C19_1 C192_1 -31(4)
C11_1 C16_1 C19_1 C191_1 -88(3)
C15_1 C16_1 C19_1 C191_1 91(3)
C4_1 N5_1 C21_1 C26_1 95(2)
C1_1 N5_1 C21_1 C26_1 -91(2)
C4_1 N5_1 C21_1 C22_1 -83(2)
C1_1 N5_1 C21_1 C22_1 91(2)
C26_1 C21_1 C22_1 C23_1 -1(3)
N5_1 C21_1 C22_1 C23_1 176.4(16)
C26_1 C21_1 C22_1 C27_1 -179.1(18)
N5_1 C21_1 C22_1 C27_1 -1(2)
C21_1 C22_1 C23_1 C24_1 0(3)
C27_1 C22_1 C23_1 C24_1 177(2)
C22_1 C23_1 C24_1 C25_1 1(3)
C23_1 C24_1 C25_1 C26_1 1(3)
C24_1 C25_1 C26_1 C21_1 -3(3)
C24_1 C25_1 C26_1 C29_1 -175.3(18)
C22_1 C21_1 C26_1 C25_1 3(3)
N5_1 C21_1 C26_1 C25_1 -174.9(16)
C22_1 C21_1 C26_1 C29_1 175.3(16)
N5_1 C21_1 C26_1 C29_1 -3(3)
C23_1 C22_1 C27_1 C271_1 -53(3)
C21_1 C22_1 C27_1 C271_1 125(2)
C23_1 C22_1 C27_1 C272_1 74(3)
C21_1 C22_1 C27_1 C272_1 -109(2)
C25_1 C26_1 C29_1 C291_1 67(3)
C21_1 C26_1 C29_1 C291_1 -105(3)
C25_1 C26_1 C29_1 C292_1 -62(3)
C21_1 C26_1 C29_1 C292_1 126(2)
C6_1 C7_1 C31_1 C36_1 85(9)
Au1_1 C7_1 C31_1 C36_1 -78.3(19)
C6_1 C7_1 C31_1 C32_1 -95(9)
Au1_1 C7_1 C31_1 C32_1 102.6(18)
C36_1 C31_1 C32_1 C33_1 2(3)
C7_1 C31_1 C32_1 C33_1 -178.7(18)
C31_1 C32_1 C33_1 C34_1 -5(3)
C32_1 C33_1 C34_1 C35_1 5(3)
C32_1 C33_1 C34_1 C38_1 -176.7(19)
C33_1 C34_1 C35_1 C36_1 -1(3)
C38_1 C34_1 C35_1 C36_1 -180(2)
C32_1 C31_1 C36_1 C35_1 1(3)
C7_1 C31_1 C36_1 C35_1 -177.9(17)
C34_1 C35_1 C36_1 C31_1 -2(3)
C61_1 B1_1 C41_1 C46_1 -176.4(16)
C6_1 B1_1 C41_1 C46_1 -50(2)
C51_1 B1_1 C41_1 C46_1 61(2)
C61_1 B1_1 C41_1 C42_1 -1(2)
C6_1 B1_1 C41_1 C42_1 125.9(18)
C51_1 B1_1 C41_1 C42_1 -123.7(19)
C46_1 C41_1 C42_1 F42_1 177.0(16)
B1_1 C41_1 C42_1 F42_1 1(3)
C46_1 C41_1 C42_1 C43_1 -4(3)
B1_1 C41_1 C42_1 C43_1 -179.6(18)
F42_1 C42_1 C43_1 F43_1 3(3)
C41_1 C42_1 C43_1 F43_1 -176.6(19)
F42_1 C42_1 C43_1 C44_1 177.3(18)
C41_1 C42_1 C43_1 C44_1 -2(3)
F43_1 C43_1 C44_1 C45_1 179(2)
C42_1 C43_1 C44_1 C45_1 4(3)
F43_1 C43_1 C44_1 F44_1 -7(3)
C42_1 C43_1 C44_1 F44_1 178.9(17)
F44_1 C44_1 C45_1 F45_1 4(3)
C43_1 C44_1 C45_1 F45_1 178(2)
F44_1 C44_1 C45_1 C46_1 -174.6(18)
C43_1 C44_1 C45_1 C46_1 0(4)
C44_1 C45_1 C46_1 F46_1 -177.0(19)
F45_1 C45_1 C46_1 F46_1 5(3)
C44_1 C45_1 C46_1 C41_1 -7(3)
F45_1 C45_1 C46_1 C41_1 175.0(18)
C42_1 C41_1 C46_1 F46_1 178.4(15)
B1_1 C41_1 C46_1 F46_1 -5(3)
C42_1 C41_1 C46_1 C45_1 8(3)
B1_1 C41_1 C46_1 C45_1 -175.9(19)
C61_1 B1_1 C51_1 C52_1 61(2)
C41_1 B1_1 C51_1 C52_1 -171.5(16)
C6_1 B1_1 C51_1 C52_1 -56(2)
C61_1 B1_1 C51_1 C56_1 -120.1(18)
C41_1 B1_1 C51_1 C56_1 7(3)
C6_1 B1_1 C51_1 C56_1 122.3(18)
C56_1 C51_1 C52_1 C53_1 -1(3)
B1_1 C51_1 C52_1 C53_1 178.1(17)
C56_1 C51_1 C52_1 F52_1 178.2(15)
B1_1 C51_1 C52_1 F52_1 -3(2)
C51_1 C52_1 C53_1 F53_1 178.7(17)
F52_1 C52_1 C53_1 F53_1 0(2)
C51_1 C52_1 C53_1 C54_1 0(3)
F52_1 C52_1 C53_1 C54_1 -179.4(15)
F53_1 C53_1 C54_1 F54_1 1(3)
C52_1 C53_1 C54_1 F54_1 179.8(15)
F53_1 C53_1 C54_1 C55_1 -175.9(16)
C52_1 C53_1 C54_1 C55_1 3(3)
F54_1 C54_1 C55_1 F55_1 3(3)
C53_1 C54_1 C55_1 F55_1 179.8(16)
F54_1 C54_1 C55_1 C56_1 178.5(15)
C53_1 C54_1 C55_1 C56_1 -5(3)
C52_1 C51_1 C56_1 F56_1 -176.9(15)
B1_1 C51_1 C56_1 F56_1 4(3)
C52_1 C51_1 C56_1 C55_1 -1(3)
B1_1 C51_1 C56_1 C55_1 -179.7(17)
F55_1 C55_1 C56_1 F56_1 -5(2)
C54_1 C55_1 C56_1 F56_1 180.0(16)
F55_1 C55_1 C56_1 C51_1 179.2(16)
C54_1 C55_1 C56_1 C51_1 4(3)
C41_1 B1_1 C61_1 C62_1 107(2)
C6_1 B1_1 C61_1 C62_1 -17(3)
C51_1 B1_1 C61_1 C62_1 -127(2)
C41_1 B1_1 C61_1 C66_1 -76(2)
C6_1 B1_1 C61_1 C66_1 159.0(16)
C51_1 B1_1 C61_1 C66_1 50(2)
C66_1 C61_1 C62_1 C63_1 2(3)
B1_1 C61_1 C62_1 C63_1 179(2)
C66_1 C61_1 C62_1 F62_1 -179.9(18)
B1_1 C61_1 C62_1 F62_1 -3(3)
F62_1 C62_1 C63_1 F63_1 1(3)
C61_1 C62_1 C63_1 F63_1 179(2)
F62_1 C62_1 C63_1 C64_1 179.2(19)
C61_1 C62_1 C63_1 C64_1 -3(4)
F63_1 C63_1 C64_1 F64_1 0(3)
C62_1 C63_1 C64_1 F64_1 -178.7(19)
F63_1 C63_1 C64_1 C65_1 -179.6(19)
C62_1 C63_1 C64_1 C65_1 2(3)
F64_1 C64_1 C65_1 F65_1 -2(3)
C63_1 C64_1 C65_1 F65_1 178(2)
F64_1 C64_1 C65_1 C66_1 180.0(18)
C63_1 C64_1 C65_1 C66_1 -1(3)
F65_1 C65_1 C66_1 F66_1 -3(3)
C64_1 C65_1 C66_1 F66_1 175.4(17)
F65_1 C65_1 C66_1 C61_1 -178.1(18)
C64_1 C65_1 C66_1 C61_1 0(3)
C62_1 C61_1 C66_1 F66_1 -176.1(17)
B1_1 C61_1 C66_1 F66_1 7(3)
C62_1 C61_1 C66_1 C65_1 -1(3)
B1_1 C61_1 C66_1 C65_1 -177.8(18)
N5_2 C1_2 N2_2 C3_2 0.8(19)
Au1_2 C1_2 N2_2 C3_2 -178.8(13)
N5_2 C1_2 N2_2 C11_2 177.7(16)
Au1_2 C1_2 N2_2 C11_2 -2(3)
C1_2 N2_2 C3_2 C4_2 0(2)
C11_2 N2_2 C3_2 C4_2 -177.5(17)
N2_2 C3_2 C4_2 N5_2 0(2)
N2_2 C1_2 N5_2 C4_2 -1(2)
Au1_2 C1_2 N5_2 C4_2 178.7(14)
N2_2 C1_2 N5_2 C21_2 177.4(15)
Au1_2 C1_2 N5_2 C21_2 -3(2)
C3_2 C4_2 N5_2 C1_2 1(2)
C3_2 C4_2 N5_2 C21_2 -177.6(17)
B1_2 C6_2 C7_2 C31_2 11(11)
Au1_2 C6_2 C7_2 C31_2 -169(8)
B1_2 C6_2 C7_2 Au1_2 -180(4)
C1_2 N2_2 C11_2 C16_2 -94(2)
C3_2 N2_2 C11_2 C16_2 82(2)
C1_2 N2_2 C11_2 C12_2 86(2)
C3_2 N2_2 C11_2 C12_2 -98(2)
C16_2 C11_2 C12_2 C13_2 -8(3)
N2_2 C11_2 C12_2 C13_2 172.0(17)
C16_2 C11_2 C12_2 C17_2 176.3(19)
N2_2 C11_2 C12_2 C17_2 -4(3)
C11_2 C12_2 C13_2 C14_2 3(3)
C17_2 C12_2 C13_2 C14_2 179(2)
C12_2 C13_2 C14_2 C15_2 3(4)
C13_2 C14_2 C15_2 C16_2 -4(3)
C12_2 C11_2 C16_2 C15_2 7(3)
N2_2 C11_2 C16_2 C15_2 -172.8(15)
C12_2 C11_2 C16_2 C19_2 -172.3(18)
N2_2 C11_2 C16_2 C19_2 8(2)
C14_2 C15_2 C16_2 C11_2 -1(3)
C14_2 C15_2 C16_2 C19_2 178.3(18)
C11_2 C12_2 C17_2 C171_2 90(3)
C13_2 C12_2 C17_2 C171_2 -86(3)
C11_2 C12_2 C17_2 C172_2 -134(2)
C13_2 C12_2 C17_2 C172_2 50(3)
C11_2 C16_2 C19_2 C192_2 113(2)
C15_2 C16_2 C19_2 C192_2 -67(2)
C11_2 C16_2 C19_2 C191_2 -123(2)
C15_2 C16_2 C19_2 C191_2 58(3)
C1_2 N5_2 C21_2 C22_2 94(2)
C4_2 N5_2 C21_2 C22_2 -88(2)
C1_2 N5_2 C21_2 C26_2 -89(2)
C4_2 N5_2 C21_2 C26_2 89(2)
C26_2 C21_2 C22_2 C23_2 0(2)
N5_2 C21_2 C22_2 C23_2 176.5(14)
C26_2 C21_2 C22_2 C27_2 -179.6(16)
N5_2 C21_2 C22_2 C27_2 -3(2)
C21_2 C22_2 C23_2 C24_2 0(2)
C27_2 C22_2 C23_2 C24_2 -179.9(17)
C22_2 C23_2 C24_2 C25_2 0(3)
C23_2 C24_2 C25_2 C26_2 -1(3)
C22_2 C21_2 C26_2 C25_2 -1(3)
N5_2 C21_2 C26_2 C25_2 -177.5(15)
C22_2 C21_2 C26_2 C29_2 177.6(17)
N5_2 C21_2 C26_2 C29_2 1(2)
C24_2 C25_2 C26_2 C21_2 1(3)
C24_2 C25_2 C26_2 C29_2 -177.2(19)
C21_2 C22_2 C27_2 C272_2 -110(2)
C23_2 C22_2 C27_2 C272_2 71(2)
C21_2 C22_2 C27_2 C271_2 126(2)
C23_2 C22_2 C27_2 C271_2 -54(3)
C21_2 C26_2 C29_2 C292_2 122(2)
C25_2 C26_2 C29_2 C292_2 -59(2)
C21_2 C26_2 C29_2 C291_2 -111.4(19)
C25_2 C26_2 C29_2 C291_2 67(3)
C6_2 C7_2 C31_2 C36_2 54(9)
Au1_2 C7_2 C31_2 C36_2 -113.4(18)
C6_2 C7_2 C31_2 C32_2 -125(8)
Au1_2 C7_2 C31_2 C32_2 67.5(19)
C36_2 C31_2 C32_2 C33_2 -1(3)
C7_2 C31_2 C32_2 C33_2 178.6(16)
C31_2 C32_2 C33_2 C34_2 1(3)
C32_2 C33_2 C34_2 C35_2 1(3)
C32_2 C33_2 C34_2 C38_2 177.8(18)
C33_2 C34_2 C35_2 C36_2 -2(3)
C38_2 C34_2 C35_2 C36_2 -179.5(19)
C32_2 C31_2 C36_2 C35_2 -1(3)
C7_2 C31_2 C36_2 C35_2 179.8(17)
C34_2 C35_2 C36_2 C31_2 2(3)
C7_2 C6_2 B1_2 C41_2 -143(4)
Au1_2 C6_2 B1_2 C41_2 37(2)
C7_2 C6_2 B1_2 C51_2 -23(5)
Au1_2 C6_2 B1_2 C51_2 157.5(11)
C7_2 C6_2 B1_2 C61_2 91(5)
Au1_2 C6_2 B1_2 C61_2 -88.9(17)
C6_2 B1_2 C41_2 C42_2 50(2)
C51_2 B1_2 C41_2 C42_2 -64(2)
C61_2 B1_2 C41_2 C42_2 173.2(15)
C6_2 B1_2 C41_2 C46_2 -136.9(17)
C51_2 B1_2 C41_2 C46_2 109.6(19)
C61_2 B1_2 C41_2 C46_2 -13(2)
C46_2 C41_2 C42_2 F42_2 -178.2(15)
B1_2 C41_2 C42_2 F42_2 -4(2)
C46_2 C41_2 C42_2 C43_2 0(3)
B1_2 C41_2 C42_2 C43_2 174.1(19)
C41_2 C42_2 C43_2 F43_2 -179.8(19)
F42_2 C42_2 C43_2 F43_2 -2(3)
C41_2 C42_2 C43_2 C44_2 0(3)
F42_2 C42_2 C43_2 C44_2 178.5(18)
F43_2 C43_2 C44_2 F44_2 -1(3)
C42_2 C43_2 C44_2 F44_2 178.8(18)
F43_2 C43_2 C44_2 C45_2 -179(2)
C42_2 C43_2 C44_2 C45_2 1(3)
F44_2 C44_2 C45_2 F45_2 1(3)
C43_2 C44_2 C45_2 F45_2 178.9(19)
F44_2 C44_2 C45_2 C46_2 179.4(18)
C43_2 C44_2 C45_2 C46_2 -3(3)
F45_2 C45_2 C46_2 F46_2 0(3)
C44_2 C45_2 C46_2 F46_2 -178.1(18)
F45_2 C45_2 C46_2 C41_2 -178.5(17)
C44_2 C45_2 C46_2 C41_2 3(3)
C42_2 C41_2 C46_2 F46_2 -180.0(15)
B1_2 C41_2 C46_2 F46_2 6(3)
C42_2 C41_2 C46_2 C45_2 -2(3)
B1_2 C41_2 C46_2 C45_2 -175.7(18)
C6_2 B1_2 C51_2 C52_2 60.6(19)
C41_2 B1_2 C51_2 C52_2 179.3(15)
C61_2 B1_2 C51_2 C52_2 -55(2)
C6_2 B1_2 C51_2 C56_2 -122.5(19)
C41_2 B1_2 C51_2 C56_2 -4(3)
C61_2 B1_2 C51_2 C56_2 122.2(19)
C56_2 C51_2 C52_2 C53_2 -1(3)
B1_2 C51_2 C52_2 C53_2 176.8(17)
C56_2 C51_2 C52_2 F51_2 -178.3(15)
B1_2 C51_2 C52_2 F51_2 -1(2)
C51_2 C52_2 C53_2 F52_2 179.3(16)
F51_2 C52_2 C53_2 F52_2 -3(2)
C51_2 C52_2 C53_2 C54_2 3(3)
F51_2 C52_2 C53_2 C54_2 -179.1(15)
F52_2 C53_2 C54_2 C55_2 179.2(16)
C52_2 C53_2 C54_2 C55_2 -4(3)
F52_2 C53_2 C54_2 F53_2 4(3)
C52_2 C53_2 C54_2 F53_2 -179.3(15)
F53_2 C54_2 C55_2 F54_2 -4(3)
C53_2 C54_2 C55_2 F54_2 -178.9(16)
F53_2 C54_2 C55_2 C56_2 178.4(17)
C53_2 C54_2 C55_2 C56_2 4(3)
C54_2 C55_2 C56_2 F55_2 180.0(18)
F54_2 C55_2 C56_2 F55_2 2(3)
C54_2 C55_2 C56_2 C51_2 -1(3)
F54_2 C55_2 C56_2 C51_2 -178.6(17)
C52_2 C51_2 C56_2 F55_2 178.5(16)
B1_2 C51_2 C56_2 F55_2 1(3)
C52_2 C51_2 C56_2 C55_2 -1(3)
B1_2 C51_2 C56_2 C55_2 -177.7(17)
C6_2 B1_2 C61_2 C66_2 28(3)
C41_2 B1_2 C61_2 C66_2 -96(2)
C51_2 B1_2 C61_2 C66_2 138(2)
C6_2 B1_2 C61_2 C62_2 -153.5(17)
C41_2 B1_2 C61_2 C62_2 82(2)
C51_2 B1_2 C61_2 C62_2 -44(2)
C66_2 C61_2 C62_2 C63_2 -2(3)
B1_2 C61_2 C62_2 C63_2 179.4(18)
C66_2 C61_2 C62_2 F62_2 173.2(19)
B1_2 C61_2 C62_2 F62_2 -5(3)
F62_2 C62_2 C63_2 C64_2 -176(2)
C61_2 C62_2 C63_2 C64_2 0(3)
F62_2 C62_2 C63_2 F63_2 2(3)
C61_2 C62_2 C63_2 F63_2 177.7(18)
C62_2 C63_2 C64_2 F64_2 177(2)
F63_2 C63_2 C64_2 F64_2 -1(4)
C62_2 C63_2 C64_2 C65_2 1(4)
F63_2 C63_2 C64_2 C65_2 -177(2)
F64_2 C64_2 C65_2 C66_2 -176(2)
C63_2 C64_2 C65_2 C66_2 0(4)
F64_2 C64_2 C65_2 F65_2 2(4)
C63_2 C64_2 C65_2 F65_2 177(2)
C64_2 C65_2 C66_2 F66_2 179(3)
F65_2 C65_2 C66_2 F66_2 2(4)
C64_2 C65_2 C66_2 C61_2 -3(5)
F65_2 C65_2 C66_2 C61_2 180(2)
C62_2 C61_2 C66_2 F66_2 -178(2)
B1_2 C61_2 C66_2 F66_2 0(4)
C62_2 C61_2 C66_2 C65_2 3(4)
B1_2 C61_2 C66_2 C65_2 -178(2)
